data_7127096
loop_
_publ_author_name
'Beach, Stephanie A.'
'Guillet, Jesse L.'
'Lagueux, Sydney P.'
'Perfetti, Mauro'
'Livesay, Brooke N.'
'Shores, Matthew P.'
'Bacon, Jeffrey W.'
'Rheingold, Arnold L.'
'Arnold, Polly L.'
'Doerrer, Linda H.'

_publ_section_title
;
 Heterotrimetallic {LnOVPt} complexes with antiferromagnetic Ln-V coupling
 and magnetic memory.
;
_journal_issue 75
_journal_name_full 'Chemical communications (Cambridge, England)'
_journal_page_first 11062
_journal_page_last 11065
_journal_paper_doi 10.1039/d0cc04334f
_journal_volume 56
_journal_year 2020
_chemical_formula_moiety 'C70 H83 Nd O8 Pt S4 V, 1.5(C7 H8)'
_chemical_formula_sum 'C80.5 H95 Nd O8 Pt S4 V'
_chemical_formula_weight 1709.07
_space_group_crystal_system triclinic
_space_group_IT_number 2
_space_group_name_Hall '-P 1'
_space_group_name_H-M_alt 'P -1'
_atom_sites_solution_hydrogens geom
_atom_sites_solution_primary direct
_audit_creation_date 2019-05-30
_audit_creation_method
;
Olex2 1.2-beta
(compiled 2018.05.29 svn.r3508 for OlexSys, GUI svn.r5506)
;
_audit_update_record
;
2020-06-19 deposited with the CCDC.	2020-07-22 downloaded from the CCDC.
;
_cell_angle_alpha 81.3420(10)
_cell_angle_beta 72.858(2)
_cell_angle_gamma 83.4340(10)
_cell_formula_units_Z 4
_cell_length_a 16.7686(12)
_cell_length_b 22.4235(16)
_cell_length_c 22.4927(17)
_cell_measurement_reflns_used 9767
_cell_measurement_temperature 100
_cell_measurement_theta_max 28.331
_cell_measurement_theta_min 2.553
_cell_volume 7967.7(10)
_computing_cell_refinement 'SAINT v8.38A (Bruker, 2017)'
_computing_data_collection 'APEX3 v2017.3-0 (Bruker, 2017)'
_computing_data_reduction 'SAINT v8.38A (Bruker, 2017)'
_computing_molecular_graphics 'Olex2 (Dolomanov et al., 2009)'
_computing_publication_material 'Olex2 (Dolomanov et al., 2009)'
_computing_structure_refinement 'XL (Sheldrick, 2008)'
_computing_structure_solution 'ShelXT (Sheldrick, 2015)'
_diffrn_ambient_temperature 100.0
_diffrn_detector 'Bruker APEX-II CCD'
_diffrn_detector_area_resol_mean 8.258
_diffrn_detector_type 'CCD Area Detector'
_diffrn_measured_fraction_theta_full 1.000
_diffrn_measured_fraction_theta_max 0.993
_diffrn_measurement_device 'Kappa Four-Circle Diffractometer'
_diffrn_measurement_device_type 'Bruker APEX II Ultra'
_diffrn_measurement_method '\f and \w scans'
_diffrn_radiation_monochromator 'Double Bounce Multilayer Mirrors'
_diffrn_radiation_probe x-ray
_diffrn_radiation_type MoK\a
_diffrn_radiation_wavelength 0.71073
_diffrn_reflns_av_R_equivalents 0.0434
_diffrn_reflns_av_unetI/netI 0.0559
_diffrn_reflns_Laue_measured_fraction_full 1.000
_diffrn_reflns_Laue_measured_fraction_max 0.993
_diffrn_reflns_limit_h_max 19
_diffrn_reflns_limit_h_min -22
_diffrn_reflns_limit_k_max 29
_diffrn_reflns_limit_k_min -29
_diffrn_reflns_limit_l_max 27
_diffrn_reflns_limit_l_min -29
_diffrn_reflns_number 113310
_diffrn_reflns_point_group_measured_fraction_full 1.000
_diffrn_reflns_point_group_measured_fraction_max 0.993
_diffrn_reflns_theta_full 25.242
_diffrn_reflns_theta_max 28.323
_diffrn_reflns_theta_min 0.921
_diffrn_source 'Micro Focus Rotating Anode'
_diffrn_source_type 'Bruker TXS'
_diffrn_standards_number 0
_exptl_absorpt_coefficient_mu 2.664
_exptl_absorpt_correction_T_max 0.7457
_exptl_absorpt_correction_T_min 0.6859
_exptl_absorpt_correction_type multi-scan
_exptl_absorpt_process_details
'SADABS-2016/2 (Bruker,2016/2) was used for absorption correction. wR2(int) was 0.0474 before and 0.0409 after correction. The Ratio of minimum to maximum transmission is 0.9198. The \l/2 correction factor is Not present.'
_exptl_crystal_colour red
_exptl_crystal_colour_primary red
_exptl_crystal_density_diffrn 1.425
_exptl_crystal_description block
_exptl_crystal_F_000 3468
_exptl_crystal_size_max 0.25
_exptl_crystal_size_mid 0.2
_exptl_crystal_size_min 0.1
_refine_diff_density_max 2.223
_refine_diff_density_min -1.894
_refine_diff_density_rms 0.123
_refine_ls_extinction_method none
_refine_ls_goodness_of_fit_ref 1.011
_refine_ls_hydrogen_treatment constr
_refine_ls_matrix_type full
_refine_ls_number_parameters 1813
_refine_ls_number_reflns 39406
_refine_ls_number_restraints 0
_refine_ls_restrained_S_all 1.011
_refine_ls_R_factor_all 0.0617
_refine_ls_R_factor_gt 0.0360
_refine_ls_shift/su_max 0.005
_refine_ls_shift/su_mean 0.000
_refine_ls_structure_factor_coef Fsqd
_refine_ls_weighting_details 'w=1/[\s^2^(Fo^2^)+(0.0271P)^2^+9.8571P] where P=(Fo^2^+2Fc^2^)/3'
_refine_ls_weighting_scheme calc
_refine_ls_wR_factor_gt 0.0709
_refine_ls_wR_factor_ref 0.0798
_reflns_Friedel_coverage 0.000
_reflns_number_gt 29776
_reflns_number_total 39406
_reflns_threshold_expression 'I > 2\s(I)'
_cod_data_source_file d0cc04334f2.cif
_cod_data_source_block lhd632_0m_a_sq_Compound_4Nd
_cod_depositor_comments
;
The following automatic conversions were performed:

data item '_diffrn_radiation_probe' value 'X-ray' was changed to
'x-ray' in accordance with the
/home/data/users/saulius/crontab/automatic-downloads/rss-feeds/RSC/lib/dictionaries/cif_core.dic
dictionary named 'cif_core.dic' version 2.4.2 last updated on
2011-04-26.

Automatic conversion script
Id: cif_fix_values 7556 2019-12-06 15:28:31Z antanas 

 Adding full bibliography for 7127093--7127098.cif.
;
_cod_original_formula_sum 'C80.50 H95 Nd O8 Pt S4 V'
_cod_database_code 7127096
_shelx_shelxl_version_number 2016/6
_shelx_space_group_comment
;
The symmetry employed for this shelxl refinement is uniquely defined
by the following loop, which should always be used as a source of
symmetry information in preference to the above space-group names.
They are only intended as comments.
;
_shelx_estimated_absorpt_t_max 0.776
_shelx_estimated_absorpt_t_min 0.556
_olex2_refinement_description
;
1. Fixed Uiso
 At 1.2 times of:
  All C(H) groups
 At 1.5 times of:
  All C(H,H,H) groups
2. Others
 Fixed Sof: S6'(0.55) S5'(0.55) S6(0.45) S7'(0.55) S5(0.45) S7(0.45) O9(0.45)
 O9'(0.55) S8'(0.55) S8(0.45) O10'(0.55) O10(0.45)
3.a Aromatic/amide H refined with riding coordinates:
 C7(H7), C75(H75), C129(H129), C155(H155), C17(H17), C130(H130), C142(H142),
 C4(H4), C47(H47), C102(H102), C88(H88), C101(H101), C87(H87), C3(H3), C98(H98),
  C103(H103), C131(H131), C19(H19), C28(H28), C76(H76), C159(H159), C45(H45),
 C14(H14), C6(H6), C61(H61), C60(H60), C141(H141), C115(H115), C18(H18),
 C145(H145), C46(H46), C97(H97), C20(H20), C27(H27), C59(H59), C24(H24),
 C84(H84), C74(H74), C21(H21), C13(H13), C157(H157), C96(H96), C158(H158),
 C73(H73), C116(H116), C117(H117), C77(H77), C83(H83), C26(H26), C5(H5),
 C12(H12), C156(H156), C82(H82), C152(H152), C91(H91), C150(H150), C10(H10),
 C94(H94), C25(H25), C149(H149), C90(H90), C32(H32), C33(H33), C80(H80),
 C31(H31), C151(H151), C11(H11), C148(H148), C144(H144), C95(H95), C89(H89),
 C81(H81), C143(H143)
3.b Idealised Me refined as rotating group:
 C122(H12A,H12B,H12C), C135(H13A,H13B,H13C), C126(H12D,H12E,H12F), C138(H13D,
 H13E,H13F), C52(H52A,H52B,H52C), C55(H55A,H55B,H55C), C42(H42A,H42B,H42C),
 C56(H56A,H56B,H56C), C125(H12G,H12H,H12I), C70(H70A,H70B,H70C), C54(H54A,H54B,
 H54C), C111(H11A,H11B,H11C), C136(H13G,H13H,H13I), C112(H11D,H11E,H11F),
 C139(H13J,H13K,H13L), C161(H16A,H16B,H16C), C37(H37A,H37B,H37C), C121(H12J,
 H12K,H12L), C108(H10A,H10B,H10C), C110(H11G,H11H,H11I), C65(H65A,H65B,H65C),
 C134(H13M,H13N,H13O), C124(H12M,H12N,H12O), C140(H14A,H14B,H14C), C50(H50A,
 H50B,H50C), C120(H12P,H12Q,H12R), C107(H10D,H10E,H10F), C51(H51A,H51B,H51C),
 C40(H40A,H40B,H40C), C41(H41A,H41B,H41C), C64(H64A,H64B,H64C), C68(H68A,H68B,
 H68C), C106(H10G,H10H,H10I), C69(H69A,H69B,H69C), C154(H15A,H15B,H15C),
 C66(H66A,H66B,H66C), C38(H38A,H38B,H38C), C36(H36A,H36B,H36C), C147(H14D,H14E,
 H14F)
;
_platon_squeeze_void_probe_radius 1.20
_olex2_submission_special_instructions 'No special instructions were received'

loop_
_space_group_symop_operation_xyz
'x, y, z'
'-x, -y, -z'

loop_
_atom_site_label
_atom_site_type_symbol
_atom_site_fract_x
_atom_site_fract_y
_atom_site_fract_z
_atom_site_U_iso_or_equiv
_atom_site_adp_type
_atom_site_occupancy
_atom_site_site_symmetry_order
_atom_site_calc_flag
_atom_site_refinement_flags_posn
_atom_site_refinement_flags_adp
_atom_site_refinement_flags_occupancy
_atom_site_disorder_assembly
_atom_site_disorder_group
Pt1 Pt 0.95852(2) 0.38007(2) 0.60270(2) 0.01685(3) Uani 1 1 d . . . . .
Pt2 Pt 0.42537(2) 0.87865(2) 0.61126(2) 0.01817(4) Uani 1 1 d . . . . .
Nd2 Nd 0.40566(2) 0.59921(2) 0.78798(2) 0.01389(4) Uani 1 1 d . . . . .
Nd1 Nd 0.91039(2) 0.10735(2) 0.78845(2) 0.01601(4) Uani 1 1 d . . . . .
V1 V 0.93352(4) 0.27118(2) 0.67879(3) 0.01376(12) Uani 1 1 d . . . . .
V2 V 0.40985(4) 0.76639(2) 0.68442(3) 0.01592(12) Uani 1 1 d . . . . .
S1 S 1.05608(6) 0.40057(3) 0.65054(4) 0.01915(18) Uani 1 1 d . . . . .
S3 S 0.86098(6) 0.36110(4) 0.55484(4) 0.0226(2) Uani 1 1 d . . . . .
S4 S 0.85529(6) 0.42872(4) 0.67703(4) 0.01849(18) Uani 1 1 d . . . . .
S2 S 1.06506(6) 0.33380(4) 0.52882(4) 0.0220(2) Uani 1 1 d . . . . .
O6 O 0.91385(16) 0.03448(10) 0.73596(12) 0.0243(6) Uani 1 1 d . . . . .
O16 O 0.42497(15) 0.52726(10) 0.73118(11) 0.0202(5) Uani 1 1 d . . . . .
O1 O 1.04157(14) 0.28508(9) 0.69049(11) 0.0169(5) Uani 1 1 d . . . . .
O2 O 0.99494(15) 0.23840(10) 0.59910(11) 0.0188(5) Uani 1 1 d . . . . .
O13 O 0.40146(15) 0.70012(9) 0.72612(11) 0.0163(5) Uani 1 1 d . . . . .
O5 O 0.91812(14) 0.20672(9) 0.72325(11) 0.0158(5) Uani 1 1 d . . . . .
O4 O 0.88439(14) 0.32623(9) 0.74375(11) 0.0167(5) Uani 1 1 d . . . . .
O8 O 1.03499(16) 0.11532(10) 0.79625(12) 0.0240(6) Uani 1 1 d . . . . .
O7 O 0.79006(14) 0.09705(10) 0.85952(11) 0.0185(5) Uani 1 1 d . . . . .
O14 O 0.52561(15) 0.61740(10) 0.79870(11) 0.0187(5) Uani 1 1 d . . . . .
O11 O 0.48401(19) 0.73923(11) 0.60655(14) 0.0442(9) Uani 1 1 d . . . . .
O15 O 0.28793(14) 0.57687(10) 0.85750(11) 0.0189(5) Uani 1 1 d . . . . .
O3 O 0.82828(15) 0.27957(10) 0.65419(11) 0.0182(5) Uani 1 1 d . . . . .
C118 C 0.4821(2) 0.42791(15) 0.70450(18) 0.0229(8) Uani 1 1 d . . . . .
C122 C 0.3812(3) 0.60544(16) 0.62110(19) 0.0287(9) Uani 1 1 d . . . . .
H12A H 0.413023 0.606662 0.651080 0.043 Uiso 1 1 calc GR . . . .
H12B H 0.341566 0.641183 0.621979 0.043 Uiso 1 1 calc GR . . . .
H12C H 0.419807 0.605078 0.578852 0.043 Uiso 1 1 calc GR . . . .
C44 C 0.6751(2) 0.16195(14) 0.91239(16) 0.0167(7) Uani 1 1 d . . . . .
C34 C 0.9580(3) -0.06740(18) 0.7169(2) 0.0383(11) Uani 1 1 d . . . . .
C113 C 0.4339(2) 0.48280(14) 0.69504(17) 0.0188(7) Uani 1 1 d . . . . .
C29 C 0.9181(3) -0.00979(16) 0.70281(19) 0.0303(9) Uani 1 1 d . . . . .
C7 C 1.2014(2) 0.36849(15) 0.71194(17) 0.0224(8) Uani 1 1 d . . . . .
H7 H 1.196452 0.405390 0.685859 0.027 Uiso 1 1 calc R . . . .
C75 C 0.0742(3) 0.72868(19) 0.5795(2) 0.0346(10) Uani 1 1 d . . . . .
H75 H 0.028814 0.712504 0.571637 0.041 Uiso 1 1 calc R . . . .
O12 O 0.31274(17) 0.76676(12) 0.65254(14) 0.0343(7) Uani 1 1 d . . . . .
C79 C 0.2857(2) 0.88614(15) 0.81884(17) 0.0210(8) Uani 1 1 d . . . . .
C48 C 0.6750(2) 0.05117(15) 0.93903(17) 0.0189(7) Uani 1 1 d . . . . .
C128 C 0.5890(2) 0.62113(14) 0.88064(17) 0.0174(7) Uani 1 1 d . . . . .
C129 C 0.6621(2) 0.62084(15) 0.89843(17) 0.0213(8) Uani 1 1 d . . . . .
H129 H 0.658151 0.624168 0.940828 0.026 Uiso 1 1 calc R . . . .
C62 C 1.1109(2) 0.11034(14) 0.87212(18) 0.0212(8) Uani 1 1 d . . . . .
C39 C 0.9981(3) -0.08794(15) 0.76953(19) 0.0271(9) Uani 1 1 d . . . . .
C155 C 0.2363(3) 0.22742(17) 0.95147(19) 0.0293(9) Uani 1 1 d . . . . .
H155 H 0.195956 0.224281 0.930259 0.035 Uiso 1 1 calc R . . . .
C85 C 0.5481(2) 0.83456(14) 0.69562(17) 0.0185(7) Uani 1 1 d . . . . .
C92 C 0.5275(2) 0.76185(15) 0.55523(16) 0.0192(7) Uani 1 1 d . . . . .
C43 C 0.7149(2) 0.10326(14) 0.90292(16) 0.0156(7) Uani 1 1 d . . . . .
C135 C 0.4597(2) 0.68998(15) 0.91359(19) 0.0258(8) Uani 1 1 d . . . . .
H13A H 0.493016 0.722117 0.916287 0.039 Uiso 1 1 calc GR . . . .
H13B H 0.404027 0.693947 0.943483 0.039 Uiso 1 1 calc GR . . . .
H13C H 0.454191 0.693381 0.871001 0.039 Uiso 1 1 calc GR . . . .
C78 C 0.3221(2) 0.86993(14) 0.75501(17) 0.0180(7) Uani 1 1 d . . . . .
C114 C 0.3932(2) 0.49190(15) 0.64648(18) 0.0239(8) Uani 1 1 d . . . . .
C1 C 1.0775(2) 0.33192(14) 0.68940(16) 0.0162(7) Uani 1 1 d . . . . .
C17 C 0.7072(3) 0.30846(18) 0.54141(19) 0.0305(9) Uani 1 1 d . . . . .
H17 H 0.735261 0.340247 0.512866 0.037 Uiso 1 1 calc R . . . .
C130 C 0.7403(2) 0.61579(16) 0.85548(19) 0.0271(9) Uani 1 1 d . . . . .
H130 H 0.789447 0.614112 0.868630 0.033 Uiso 1 1 calc R . . . .
C16 C 0.7345(2) 0.28456(15) 0.59318(17) 0.0198(7) Uani 1 1 d . . . . .
C142 C 0.9944(3) 0.5304(2) 0.7492(3) 0.0469(13) Uani 1 1 d . . . . .
H142 H 0.993731 0.504233 0.719783 0.056 Uiso 1 1 calc R . . . .
C126 C 0.5148(2) 0.45267(16) 0.80496(18) 0.0253(8) Uani 1 1 d . . . . .
H12D H 0.543282 0.488713 0.782484 0.038 Uiso 1 1 calc GR . . . .
H12E H 0.540693 0.434308 0.837791 0.038 Uiso 1 1 calc GR . . . .
H12F H 0.455550 0.464161 0.824059 0.038 Uiso 1 1 calc GR . . . .
C93 C 0.5908(2) 0.72089(15) 0.51658(16) 0.0201(7) Uani 1 1 d . . . . .
C138 C 0.6474(3) 0.67705(16) 0.67671(18) 0.0291(9) Uani 1 1 d . . . . .
H13D H 0.657040 0.679376 0.631309 0.044 Uiso 1 1 calc GR . . . .
H13E H 0.672325 0.710732 0.686003 0.044 Uiso 1 1 calc GR . . . .
H13F H 0.587064 0.679433 0.697446 0.044 Uiso 1 1 calc GR . . . .
C127 C 0.5956(2) 0.61738(14) 0.81662(17) 0.0184(7) Uani 1 1 d . . . . .
C9 C 1.1113(2) 0.21415(15) 0.51493(17) 0.0246(8) Uani 1 1 d . . . . .
C4 C 1.2142(3) 0.26165(17) 0.7896(2) 0.0322(10) Uani 1 1 d . . . . .
H4 H 1.218891 0.225262 0.816533 0.039 Uiso 1 1 calc R . . . .
C160 C 0.2099(3) 0.24586(15) 1.0101(2) 0.0282(9) Uani 1 1 d . . . . .
C47 C 0.5991(2) 0.06014(16) 0.98395(17) 0.0228(8) Uani 1 1 d . . . . .
H47 H 0.572380 0.025854 1.008556 0.027 Uiso 1 1 calc R . . . .
C133 C 0.5035(2) 0.62785(15) 0.92931(17) 0.0202(7) Uani 1 1 d . . . . .
C102 C 0.0613(2) 0.57601(17) 0.99723(18) 0.0269(9) Uani 1 1 d . . . . .
H102 H 0.010823 0.576154 1.030465 0.032 Uiso 1 1 calc R . . . .
C53 C 0.7142(2) -0.01369(15) 0.92857(17) 0.0206(8) Uani 1 1 d . . . . .
C52 C 0.7150(2) 0.21666(16) 0.80325(17) 0.0227(8) Uani 1 1 d . . . . .
H52A H 0.745665 0.179094 0.789087 0.034 Uiso 1 1 calc GR . . . .
H52B H 0.742847 0.251371 0.776614 0.034 Uiso 1 1 calc GR . . . .
H52C H 0.657572 0.218082 0.800485 0.034 Uiso 1 1 calc GR . . . .
C88 C 0.7272(2) 0.87084(17) 0.75087(19) 0.0288(9) Uani 1 1 d . . . . .
H88 H 0.766466 0.900596 0.742119 0.035 Uiso 1 1 calc R . . . .
C55 C 0.7295(3) -0.02484(16) 0.86010(18) 0.0283(9) Uani 1 1 d . . . . .
H55A H 0.677302 -0.015380 0.848237 0.042 Uiso 1 1 calc GR . . . .
H55B H 0.748682 -0.067341 0.855831 0.042 Uiso 1 1 calc GR . . . .
H55C H 0.772247 0.001120 0.832635 0.042 Uiso 1 1 calc GR . . . .
C101 C 0.0869(2) 0.62898(17) 0.95957(18) 0.0246(8) Uani 1 1 d . . . . .
H101 H 0.052192 0.665304 0.966558 0.029 Uiso 1 1 calc R . . . .
C99 C 0.2135(2) 0.57602(15) 0.90160(16) 0.0190(7) Uani 1 1 d . . . . .
C87 C 0.6686(2) 0.87593(16) 0.71803(18) 0.0243(8) Uani 1 1 d . . . . .
H87 H 0.667412 0.909332 0.686759 0.029 Uiso 1 1 calc R . . . .
C8 C 1.0514(2) 0.25860(14) 0.55193(16) 0.0186(7) Uani 1 1 d . . . . .
C3 C 1.1494(2) 0.27208(15) 0.76216(17) 0.0243(8) Uani 1 1 d . . . . .
H3 H 1.108997 0.243179 0.770582 0.029 Uiso 1 1 calc R . . . .
C42 C 1.0003(3) -0.04069(16) 0.81208(19) 0.0303(9) Uani 1 1 d . . . . .
H42A H 1.035074 -0.008347 0.787270 0.045 Uiso 1 1 calc GR . . . .
H42B H 1.023935 -0.060129 0.845807 0.045 Uiso 1 1 calc GR . . . .
H42C H 0.943335 -0.023565 0.830224 0.045 Uiso 1 1 calc GR . . . .
C22 C 0.8519(2) 0.38033(14) 0.74394(17) 0.0176(7) Uani 1 1 d . . . . .
C56 C 0.6571(3) -0.06163(17) 0.9701(2) 0.0358(10) Uani 1 1 d . . . . .
H56A H 0.649051 -0.057630 1.014273 0.054 Uiso 1 1 calc GR . . . .
H56B H 0.682857 -0.102031 0.961322 0.054 Uiso 1 1 calc GR . . . .
H56C H 0.602731 -0.055866 0.961109 0.054 Uiso 1 1 calc GR . . . .
C100 C 0.1618(2) 0.63083(16) 0.91172(17) 0.0209(8) Uani 1 1 d . . . . .
C98 C 0.5947(2) 0.65937(15) 0.53787(17) 0.0225(8) Uani 1 1 d . . . . .
H98 H 0.554413 0.644058 0.574879 0.027 Uiso 1 1 calc R . . . .
C86 C 0.6109(2) 0.83211(14) 0.73058(17) 0.0197(7) Uani 1 1 d . . . . .
C23 C 0.8125(2) 0.40225(14) 0.80529(16) 0.0169(7) Uani 1 1 d . . . . .
C103 C 0.1105(2) 0.52280(17) 0.98567(18) 0.0253(8) Uani 1 1 d . . . . .
H103 H 0.092205 0.486353 1.011129 0.030 Uiso 1 1 calc R . . . .
C131 C 0.7461(2) 0.61323(16) 0.79353(18) 0.0257(8) Uani 1 1 d . . . . .
H131 H 0.800104 0.610249 0.764403 0.031 Uiso 1 1 calc R . . . .
C19 C 0.5982(3) 0.24059(19) 0.5715(2) 0.0336(10) Uani 1 1 d . . . . .
H19 H 0.551556 0.225859 0.564076 0.040 Uiso 1 1 calc R . . . .
C72 C 0.2072(2) 0.77564(15) 0.60172(17) 0.0212(8) Uani 1 1 d . . . . .
C28 C 0.8420(2) 0.37675(15) 0.85632(17) 0.0220(8) Uani 1 1 d . . . . .
H28 H 0.886703 0.346145 0.851075 0.026 Uiso 1 1 calc R . . . .
C125 C 0.4794(3) 0.35096(17) 0.7982(2) 0.0346(10) Uani 1 1 d . . . . .
H12G H 0.419609 0.361788 0.815905 0.052 Uiso 1 1 calc GR . . . .
H12H H 0.504876 0.336451 0.832171 0.052 Uiso 1 1 calc GR . . . .
H12I H 0.486365 0.318997 0.771340 0.052 Uiso 1 1 calc GR . . . .
C76 C 0.1024(3) 0.7829(2) 0.5473(2) 0.0405(11) Uani 1 1 d . . . . .
H76 H 0.075885 0.804322 0.517699 0.049 Uiso 1 1 calc R . . . .
C70 C 0.9933(2) 0.18785(16) 0.9112(2) 0.0302(9) Uani 1 1 d . . . . .
H70A H 1.032298 0.216259 0.913414 0.045 Uiso 1 1 calc GR . . . .
H70B H 0.939546 0.194584 0.942586 0.045 Uiso 1 1 calc GR . . . .
H70C H 0.984946 0.194266 0.869274 0.045 Uiso 1 1 calc GR . . . .
C54 C 0.7967(2) -0.02461(16) 0.94683(18) 0.0260(8) Uani 1 1 d . . . . .
H54A H 0.834973 0.005890 0.922472 0.039 Uiso 1 1 calc GR . . . .
H54B H 0.822352 -0.065018 0.938006 0.039 Uiso 1 1 calc GR . . . .
H54C H 0.785231 -0.021643 0.991642 0.039 Uiso 1 1 calc GR . . . .
C159 C 0.2693(3) 0.25024(17) 1.0403(2) 0.0342(10) Uani 1 1 d . . . . .
H159 H 0.252469 0.262783 1.080997 0.041 Uiso 1 1 calc R . . . .
C111 C 0.2487(2) 0.44820(17) 0.85723(19) 0.0292(9) Uani 1 1 d . . . . .
H11A H 0.282626 0.479151 0.828575 0.044 Uiso 1 1 calc GR . . . .
H11B H 0.194208 0.450164 0.848911 0.044 Uiso 1 1 calc GR . . . .
H11C H 0.277448 0.408115 0.850802 0.044 Uiso 1 1 calc GR . . . .
C123 C 0.5223(2) 0.40701(16) 0.75890(19) 0.0237(8) Uani 1 1 d . . . . .
C45 C 0.5991(2) 0.16735(15) 0.95815(17) 0.0219(8) Uani 1 1 d . . . . .
H45 H 0.572580 0.206510 0.964904 0.026 Uiso 1 1 calc R . . . .
C2 C 1.1436(2) 0.32523(14) 0.72205(16) 0.0175(7) Uani 1 1 d . . . . .
C14 C 1.0978(3) 0.15291(16) 0.53049(18) 0.0318(10) Uani 1 1 d . . . . .
H14 H 1.047872 0.140497 0.560730 0.038 Uiso 1 1 calc R . . . .
C136 C 0.5099(3) 0.62631(18) 0.99617(18) 0.0293(9) Uani 1 1 d . . . . .
H13G H 0.540211 0.588406 1.007691 0.044 Uiso 1 1 calc GR . . . .
H13H H 0.453573 0.628938 1.025375 0.044 Uiso 1 1 calc GR . . . .
H13I H 0.540011 0.660597 0.998144 0.044 Uiso 1 1 calc GR . . . .
C49 C 0.7134(2) 0.21892(14) 0.87196(16) 0.0173(7) Uani 1 1 d . . . . .
C6 C 1.2654(3) 0.35790(17) 0.73951(19) 0.0300(9) Uani 1 1 d . . . . .
H6 H 1.304901 0.387292 0.732273 0.036 Uiso 1 1 calc R . . . .
C119 C 0.3331(2) 0.54806(16) 0.63897(18) 0.0251(8) Uani 1 1 d . . . . .
C61 C 1.1875(2) 0.10261(15) 0.88506(19) 0.0258(8) Uani 1 1 d . . . . .
H61 H 1.189145 0.103998 0.926684 0.031 Uiso 1 1 calc R . . . .
C60 C 1.2617(2) 0.09292(17) 0.8390(2) 0.0317(10) Uani 1 1 d . . . . .
H60 H 1.313457 0.086755 0.849120 0.038 Uiso 1 1 calc R . . . .
C141 C 0.9706(2) 0.59127(19) 0.7391(2) 0.0333(10) Uani 1 1 d . . . . .
H141 H 0.954651 0.606854 0.702216 0.040 Uiso 1 1 calc R . . . .
C115 C 0.4073(3) 0.44799(17) 0.6067(2) 0.0319(9) Uani 1 1 d . . . . .
H115 H 0.381159 0.454004 0.573818 0.038 Uiso 1 1 calc R . . . .
C112 C 0.3201(2) 0.45756(15) 0.93935(17) 0.0226(8) Uani 1 1 d . . . . .
H11D H 0.352407 0.419464 0.928632 0.034 Uiso 1 1 calc GR . . . .
H11E H 0.310951 0.460357 0.983968 0.034 Uiso 1 1 calc GR . . . .
H11F H 0.351112 0.491610 0.914201 0.034 Uiso 1 1 calc GR . . . .
C139 C 0.6507(3) 0.56410(17) 0.68500(18) 0.0289(9) Uani 1 1 d . . . . .
H13J H 0.590121 0.565974 0.704833 0.043 Uiso 1 1 calc GR . . . .
H13K H 0.676426 0.525806 0.700578 0.043 Uiso 1 1 calc GR . . . .
H13L H 0.661711 0.566695 0.639444 0.043 Uiso 1 1 calc GR . . . .
C57 C 1.1093(2) 0.10880(14) 0.80951(18) 0.0212(8) Uani 1 1 d . . . . .
C104 C 0.1855(2) 0.52046(15) 0.93838(17) 0.0196(7) Uani 1 1 d . . . . .
C18 C 0.6397(3) 0.28640(19) 0.5311(2) 0.0352(10) Uani 1 1 d . . . . .
H18 H 0.621695 0.303213 0.495476 0.042 Uiso 1 1 calc R . . . .
C67 C 1.0299(2) 0.12212(15) 0.92415(18) 0.0233(8) Uani 1 1 d . . . . .
C35 C 0.8235(3) 0.05840(18) 0.6432(2) 0.0401(12) Uani 1 1 d . . . . .
C145 C 0.9949(3) 0.6059(2) 0.8344(2) 0.0394(11) Uani 1 1 d . . . . .
H145 H 0.994847 0.631799 0.864238 0.047 Uiso 1 1 calc R . . . .
C161 C 0.1189(3) 0.26192(19) 1.0412(2) 0.0395(11) Uani 1 1 d . . . . .
H16A H 0.112880 0.301246 1.056641 0.059 Uiso 1 1 calc GR . . . .
H16B H 0.097751 0.230938 1.076343 0.059 Uiso 1 1 calc GR . . . .
H16C H 0.086914 0.264039 1.010704 0.059 Uiso 1 1 calc GR . . . .
C46 C 0.5608(2) 0.11721(16) 0.99423(18) 0.0245(8) Uani 1 1 d . . . . .
H46 H 0.509063 0.121903 1.025585 0.029 Uiso 1 1 calc R . . . .
C37 C 0.8768(3) 0.1117(2) 0.6224(3) 0.0516(14) Uani 1 1 d . . . . .
H37A H 0.918066 0.106285 0.582106 0.077 Uiso 1 1 calc GR . . . .
H37B H 0.905722 0.114477 0.653804 0.077 Uiso 1 1 calc GR . . . .
H37C H 0.841097 0.148863 0.617841 0.077 Uiso 1 1 calc GR . . . .
C132 C 0.6757(2) 0.61483(15) 0.77174(17) 0.0209(8) Uani 1 1 d . . . . .
C97 C 0.6569(2) 0.62021(17) 0.50555(18) 0.0255(8) Uani 1 1 d . . . . .
H97 H 0.659467 0.578313 0.520600 0.031 Uiso 1 1 calc R . . . .
C20 C 0.6247(3) 0.21603(19) 0.6230(2) 0.0376(11) Uani 1 1 d . . . . .
H20 H 0.596690 0.183875 0.650963 0.045 Uiso 1 1 calc R . . . .
C109 C 0.2357(2) 0.45952(16) 0.92571(18) 0.0237(8) Uani 1 1 d . . . . .
C121 C 0.2603(2) 0.55202(16) 0.69943(19) 0.0273(9) Uani 1 1 d . . . . .
H12J H 0.282751 0.553689 0.734685 0.041 Uiso 1 1 calc GR . . . .
H12K H 0.228159 0.516307 0.707795 0.041 Uiso 1 1 calc GR . . . .
H12L H 0.223700 0.588566 0.694207 0.041 Uiso 1 1 calc GR . . . .
C27 C 0.8056(3) 0.39638(18) 0.91450(19) 0.0323(9) Uani 1 1 d . . . . .
H27 H 0.825882 0.379726 0.949136 0.039 Uiso 1 1 calc R . . . .
C58 C 1.1858(3) 0.10053(15) 0.76145(18) 0.0283(9) Uani 1 1 d . . . . .
C59 C 1.2597(3) 0.09232(16) 0.7784(2) 0.0335(10) Uani 1 1 d . . . . .
H59 H 1.311003 0.086042 0.747001 0.040 Uiso 1 1 calc R . . . .
C108 C 0.1954(2) 0.68621(18) 0.80183(17) 0.0290(9) Uani 1 1 d . . . . .
H10A H 0.234227 0.651709 0.787647 0.043 Uiso 1 1 calc GR . . . .
H10B H 0.216225 0.723517 0.775978 0.043 Uiso 1 1 calc GR . . . .
H10C H 0.140127 0.680677 0.797919 0.043 Uiso 1 1 calc GR . . . .
C110 C 0.1899(3) 0.40611(17) 0.9684(2) 0.0358(10) Uani 1 1 d . . . . .
H11G H 0.134694 0.405745 0.961780 0.054 Uiso 1 1 calc GR . . . .
H11H H 0.183052 0.410555 1.012308 0.054 Uiso 1 1 calc GR . . . .
H11I H 0.222666 0.368072 0.958136 0.054 Uiso 1 1 calc GR . . . .
C24 C 0.7476(2) 0.44738(15) 0.81332(18) 0.0242(8) Uani 1 1 d . . . . .
H24 H 0.728647 0.465765 0.778524 0.029 Uiso 1 1 calc R . . . .
C84 C 0.3156(2) 0.85229(17) 0.86638(18) 0.0270(8) Uani 1 1 d . . . . .
H84 H 0.357152 0.819870 0.856873 0.032 Uiso 1 1 calc R . . . .
C65 C 1.1543(3) 0.16468(17) 0.6684(2) 0.0392(11) Uani 1 1 d . . . . .
H65A H 1.094953 0.170772 0.691109 0.059 Uiso 1 1 calc GR . . . .
H65B H 1.160363 0.166690 0.623474 0.059 Uiso 1 1 calc GR . . . .
H65C H 1.185112 0.196320 0.675414 0.059 Uiso 1 1 calc GR . . . .
C134 C 0.4498(2) 0.57496(16) 0.93159(18) 0.0246(8) Uani 1 1 d . . . . .
H13M H 0.468140 0.558769 0.891208 0.037 Uiso 1 1 calc GR . . . .
H13N H 0.390761 0.589850 0.940088 0.037 Uiso 1 1 calc GR . . . .
H13O H 0.456688 0.542940 0.964900 0.037 Uiso 1 1 calc GR . . . .
C74 C 0.1119(3) 0.69770(18) 0.62331(19) 0.0314(9) Uani 1 1 d . . . . .
H74 H 0.092369 0.660232 0.645503 0.038 Uiso 1 1 calc R . . . .
C105 C 0.1886(2) 0.69048(16) 0.87087(17) 0.0236(8) Uani 1 1 d . . . . .
C124 C 0.6163(2) 0.38924(18) 0.7315(2) 0.0321(9) Uani 1 1 d . . . . .
H12M H 0.622935 0.355344 0.707080 0.048 Uiso 1 1 calc GR . . . .
H12N H 0.642084 0.377208 0.765684 0.048 Uiso 1 1 calc GR . . . .
H12O H 0.643464 0.423868 0.704159 0.048 Uiso 1 1 calc GR . . . .
C140 C 0.7806(3) 0.6145(2) 0.66302(19) 0.0348(10) Uani 1 1 d . . . . .
H14A H 0.785178 0.616539 0.618312 0.052 Uiso 1 1 calc GR . . . .
H14B H 0.809130 0.576630 0.676687 0.052 Uiso 1 1 calc GR . . . .
H14C H 0.806548 0.648846 0.669962 0.052 Uiso 1 1 calc GR . . . .
C21 C 0.6919(3) 0.23799(17) 0.63425(19) 0.0298(9) Uani 1 1 d . . . . .
H21 H 0.709311 0.221241 0.670204 0.036 Uiso 1 1 calc R . . . .
C13 C 1.1574(3) 0.10995(18) 0.5018(2) 0.0429(12) Uani 1 1 d . . . . .
H13 H 1.148280 0.068192 0.512833 0.051 Uiso 1 1 calc R . . . .
C157 C 0.3788(3) 0.21770(17) 0.9524(2) 0.0361(10) Uani 1 1 d . . . . .
H157 H 0.436376 0.208098 0.932910 0.043 Uiso 1 1 calc R . . . .
C96 C 0.7147(3) 0.64217(19) 0.4517(2) 0.0368(10) Uani 1 1 d . . . . .
H96 H 0.757385 0.615403 0.429513 0.044 Uiso 1 1 calc R . . . .
C158 C 0.3533(3) 0.23643(18) 1.0117(2) 0.0420(12) Uani 1 1 d . . . . .
H158 H 0.393719 0.239797 1.032801 0.050 Uiso 1 1 calc R . . . .
C50 C 0.6616(2) 0.27751(15) 0.89171(18) 0.0263(8) Uani 1 1 d . . . . .
H50A H 0.605443 0.277234 0.886790 0.039 Uiso 1 1 calc GR . . . .
H50B H 0.689060 0.312430 0.865248 0.039 Uiso 1 1 calc GR . . . .
H50C H 0.657131 0.280214 0.935662 0.039 Uiso 1 1 calc GR . . . .
C73 C 0.1775(2) 0.72093(16) 0.63482(18) 0.0264(8) Uani 1 1 d . . . . .
H73 H 0.202684 0.699769 0.665352 0.032 Uiso 1 1 calc R . . . .
C116 C 0.4577(3) 0.39591(18) 0.6130(2) 0.0361(10) Uani 1 1 d . . . . .
H116 H 0.468121 0.367295 0.583920 0.043 Uiso 1 1 calc R . . . .
C120 C 0.2916(3) 0.54557(18) 0.5868(2) 0.0350(10) Uani 1 1 d . . . . .
H12P H 0.252170 0.581110 0.584919 0.052 Uiso 1 1 calc GR . . . .
H12Q H 0.261581 0.508767 0.595846 0.052 Uiso 1 1 calc GR . . . .
H12R H 0.334739 0.545249 0.546448 0.052 Uiso 1 1 calc GR . . . .
C107 C 0.2709(2) 0.70603(16) 0.87936(18) 0.0268(9) Uani 1 1 d . . . . .
H10D H 0.259354 0.724096 0.918376 0.040 Uiso 1 1 calc GR . . . .
H10E H 0.298165 0.734840 0.843875 0.040 Uiso 1 1 calc GR . . . .
H10F H 0.307943 0.669086 0.881275 0.040 Uiso 1 1 calc GR . . . .
C63 C 1.1891(3) 0.10333(16) 0.69189(19) 0.0313(10) Uani 1 1 d . . . . .
C117 C 0.4929(3) 0.38594(17) 0.6620(2) 0.0319(10) Uani 1 1 d . . . . .
H117 H 0.525755 0.349176 0.667193 0.038 Uiso 1 1 calc R . . . .
C51 C 0.8004(2) 0.22397(15) 0.87887(17) 0.0203(8) Uani 1 1 d . . . . .
H51A H 0.794849 0.240012 0.918215 0.030 Uiso 1 1 calc GR . . . .
H51B H 0.831590 0.251260 0.843560 0.030 Uiso 1 1 calc GR . . . .
H51C H 0.830596 0.183875 0.879271 0.030 Uiso 1 1 calc GR . . . .
C77 C 0.1686(3) 0.80635(18) 0.5577(2) 0.0359(10) Uani 1 1 d . . . . .
H77 H 0.188194 0.843572 0.534832 0.043 Uiso 1 1 calc R . . . .
C15 C 0.8078(2) 0.30525(15) 0.60597(16) 0.0182(7) Uani 1 1 d . . . . .
C83 C 0.2846(3) 0.8661(2) 0.9273(2) 0.0405(11) Uani 1 1 d . . . . .
H83 H 0.305545 0.843666 0.959567 0.049 Uiso 1 1 calc R . . . .
C146 C 0.9696(2) 0.62988(17) 0.7819(2) 0.0301(9) Uani 1 1 d . . . . .
C26 C 0.7394(3) 0.44036(18) 0.9220(2) 0.0353(10) Uani 1 1 d . . . . .
H26 H 0.713865 0.453209 0.962138 0.042 Uiso 1 1 calc R . . . .
C5 C 1.2725(3) 0.30435(18) 0.7779(2) 0.0339(10) Uani 1 1 d . . . . .
H5 H 1.317426 0.296784 0.796297 0.041 Uiso 1 1 calc R . . . .
C40 C 1.0874(3) -0.1156(2) 0.7448(2) 0.0412(11) Uani 1 1 d . . . . .
H40A H 1.086138 -0.152941 0.727576 0.062 Uiso 1 1 calc GR . . . .
H40B H 1.113428 -0.124665 0.779201 0.062 Uiso 1 1 calc GR . . . .
H40C H 1.119928 -0.086814 0.711897 0.062 Uiso 1 1 calc GR . . . .
C41 C 0.9462(3) -0.13835(19) 0.8149(2) 0.0463(12) Uani 1 1 d . . . . .
H41A H 0.888540 -0.121980 0.831999 0.069 Uiso 1 1 calc GR . . . .
H41B H 0.971195 -0.152584 0.849225 0.069 Uiso 1 1 calc GR . . . .
H41C H 0.946295 -0.172192 0.791887 0.069 Uiso 1 1 calc GR . . . .
C12 C 1.2303(3) 0.12770(19) 0.4573(2) 0.0426(11) Uani 1 1 d . . . . .
H12 H 1.271167 0.098035 0.438337 0.051 Uiso 1 1 calc R . . . .
C64 C 1.1485(3) 0.05236(19) 0.6796(2) 0.0439(12) Uani 1 1 d . . . . .
H64A H 1.172831 0.013836 0.695991 0.066 Uiso 1 1 calc GR . . . .
H64B H 1.157820 0.053538 0.634351 0.066 Uiso 1 1 calc GR . . . .
H64C H 1.088276 0.056231 0.700415 0.066 Uiso 1 1 calc GR . . . .
C156 C 0.3199(3) 0.21323(18) 0.9222(2) 0.0338(10) Uani 1 1 d . . . . .
H156 H 0.336342 0.200510 0.881661 0.041 Uiso 1 1 calc R . . . .
C82 C 0.2230(3) 0.9125(2) 0.9412(2) 0.0510(14) Uani 1 1 d . . . . .
H82 H 0.201008 0.921506 0.983200 0.061 Uiso 1 1 calc R . . . .
C68 C 1.0437(3) 0.11604(19) 0.98931(19) 0.0331(9) Uani 1 1 d . . . . .
H68A H 1.067693 0.075152 0.999351 0.050 Uiso 1 1 calc GR . . . .
H68B H 0.990012 0.123370 1.020628 0.050 Uiso 1 1 calc GR . . . .
H68C H 1.082153 0.145696 0.989595 0.050 Uiso 1 1 calc GR . . . .
C137 C 0.6877(2) 0.61685(16) 0.70084(17) 0.0250(8) Uani 1 1 d . . . . .
C106 C 0.1244(3) 0.74458(17) 0.8904(2) 0.0371(11) Uani 1 1 d . . . . .
H10G H 0.070661 0.737517 0.884660 0.056 Uiso 1 1 calc GR . . . .
H10H H 0.145019 0.781820 0.864299 0.056 Uiso 1 1 calc GR . . . .
H10I H 0.116891 0.748559 0.934537 0.056 Uiso 1 1 calc GR . . . .
C152 C 0.4818(3) 1.0437(2) 0.7544(2) 0.0420(11) Uani 1 1 d . . . . .
H152 H 0.470282 1.019742 0.726804 0.050 Uiso 1 1 calc R . . . .
C91 C 0.6122(3) 0.78402(16) 0.77710(19) 0.0296(9) Uani 1 1 d . . . . .
H91 H 0.572600 0.754456 0.786324 0.036 Uiso 1 1 calc R . . . .
C69 C 0.9660(2) 0.07566(17) 0.92858(19) 0.0289(9) Uani 1 1 d . . . . .
H69A H 0.914439 0.097108 0.921990 0.043 Uiso 1 1 calc GR . . . .
H69B H 0.953446 0.051986 0.970145 0.043 Uiso 1 1 calc GR . . . .
H69C H 0.989813 0.048516 0.896399 0.043 Uiso 1 1 calc GR . . . .
C150 C 0.5030(3) 1.1406(2) 0.7782(3) 0.0559(14) Uani 1 1 d . . . . .
H150 H 0.504403 1.183236 0.768088 0.067 Uiso 1 1 calc R . . . .
C10 C 1.1839(3) 0.23164(18) 0.4687(2) 0.0452(12) Uani 1 1 d . . . . .
H10 H 1.192631 0.273376 0.456640 0.054 Uiso 1 1 calc R . . . .
C94 C 0.6494(3) 0.74210(18) 0.4619(2) 0.0450(13) Uani 1 1 d . . . . .
H94 H 0.647080 0.783884 0.446353 0.054 Uiso 1 1 calc R . . . .
C25 C 0.7104(3) 0.46559(17) 0.87199(19) 0.0315(9) Uani 1 1 d . . . . .
H25 H 0.664818 0.495542 0.877692 0.038 Uiso 1 1 calc R . . . .
C154 C 0.4871(3) 0.9495(2) 0.8307(2) 0.0541(13) Uani 1 1 d . . . . .
H15A H 0.437777 0.943501 0.866922 0.081 Uiso 1 1 calc GR . . . .
H15B H 0.537303 0.931523 0.842406 0.081 Uiso 1 1 calc GR . . . .
H15C H 0.481154 0.930143 0.796195 0.081 Uiso 1 1 calc GR . . . .
C149 C 0.5185(3) 1.1121(2) 0.8324(2) 0.0495(13) Uani 1 1 d . . . . .
H149 H 0.533243 1.135224 0.859167 0.059 Uiso 1 1 calc R . . . .
C90 C 0.6709(3) 0.77892(17) 0.8101(2) 0.0361(11) Uani 1 1 d . . . . .
H90 H 0.671739 0.745868 0.841778 0.043 Uiso 1 1 calc R . . . .
C32 C 0.9208(4) -0.1032(2) 0.6315(3) 0.0545(14) Uani 1 1 d . . . . .
H32 H 0.924248 -0.134131 0.606098 0.065 Uiso 1 1 calc R . . . .
C66 C 1.2822(3) 0.0982(2) 0.6496(2) 0.0471(13) Uani 1 1 d . . . . .
H66A H 1.313321 0.129051 0.657745 0.071 Uiso 1 1 calc GR . . . .
H66B H 1.283183 0.104347 0.605377 0.071 Uiso 1 1 calc GR . . . .
H66C H 1.308271 0.057946 0.659482 0.071 Uiso 1 1 calc GR . . . .
C33 C 0.9586(3) -0.1130(2) 0.6794(2) 0.0460(12) Uani 1 1 d . . . . .
H33 H 0.985913 -0.151542 0.687514 0.055 Uiso 1 1 calc R . . . .
C80 C 0.2254(3) 0.93352(17) 0.8330(2) 0.0342(10) Uani 1 1 d . . . . .
H80 H 0.206000 0.957483 0.800765 0.041 Uiso 1 1 calc R . . . .
C38 C 0.7771(4) 0.0558(2) 0.5945(3) 0.0640(17) Uani 1 1 d . . . . .
H38A H 0.741926 0.093443 0.590813 0.096 Uiso 1 1 calc GR . . . .
H38B H 0.741789 0.021520 0.607687 0.096 Uiso 1 1 calc GR . . . .
H38C H 0.817708 0.050768 0.553825 0.096 Uiso 1 1 calc GR . . . .
C31 C 0.8780(3) -0.0481(2) 0.6207(2) 0.0477(13) Uani 1 1 d . . . . .
H31 H 0.850749 -0.041979 0.588538 0.057 Uiso 1 1 calc R . . . .
C30 C 0.8741(3) -0.00110(18) 0.6563(2) 0.0408(11) Uani 1 1 d . . . . .
C153 C 0.4949(3) 1.0158(2) 0.8105(2) 0.0380(10) Uani 1 1 d . . . . .
C151 C 0.4850(3) 1.1052(2) 0.7378(2) 0.0532(14) Uani 1 1 d . . . . .
H151 H 0.475084 1.123648 0.699472 0.064 Uiso 1 1 calc R . . . .
C36 C 0.7518(3) 0.0707(2) 0.7042(2) 0.0429(11) Uani 1 1 d . . . . .
H36A H 0.776429 0.074785 0.737759 0.064 Uiso 1 1 calc GR . . . .
H36B H 0.715768 0.036851 0.717315 0.064 Uiso 1 1 calc GR . . . .
H36C H 0.718494 0.108102 0.695675 0.064 Uiso 1 1 calc GR . . . .
C71 C 0.2795(2) 0.79843(15) 0.61397(17) 0.0209(8) Uani 1 1 d . . . . .
C11 C 1.2435(3) 0.1882(2) 0.4403(2) 0.0519(14) Uani 1 1 d . . . . .
H11 H 1.293056 0.200310 0.409378 0.062 Uiso 1 1 calc R . . . .
C148 C 0.5131(3) 1.0514(2) 0.8488(2) 0.0443(12) Uani 1 1 d . . . . .
H148 H 0.522153 1.033298 0.887517 0.053 Uiso 1 1 calc R . . . .
C144 C 1.0200(3) 0.5461(2) 0.8446(2) 0.0495(13) Uani 1 1 d . . . . .
H144 H 1.037993 0.531115 0.880700 0.059 Uiso 1 1 calc R . . . .
C95 C 0.7111(3) 0.7027(2) 0.4298(2) 0.0594(17) Uani 1 1 d . . . . .
H95 H 0.751132 0.717649 0.392487 0.071 Uiso 1 1 calc R . . . .
C147 C 0.9416(3) 0.6961(2) 0.7710(3) 0.0538(14) Uani 1 1 d . . . . .
H14D H 0.983809 0.720826 0.775178 0.081 Uiso 1 1 calc GR . . . .
H14E H 0.888155 0.704842 0.801973 0.081 Uiso 1 1 calc GR . . . .
H14F H 0.934771 0.705669 0.728720 0.081 Uiso 1 1 calc GR . . . .
C89 C 0.7286(3) 0.82221(17) 0.7967(2) 0.0334(10) Uani 1 1 d . . . . .
H89 H 0.769319 0.818524 0.819082 0.040 Uiso 1 1 calc R . . . .
C81 C 0.1936(3) 0.9457(2) 0.8944(3) 0.0540(15) Uani 1 1 d . . . . .
H81 H 0.150990 0.977350 0.904417 0.065 Uiso 1 1 calc R . . . .
C143 C 1.0194(3) 0.5074(2) 0.8028(3) 0.0534(14) Uani 1 1 d . . . . .
H143 H 1.035654 0.465563 0.810229 0.064 Uiso 1 1 calc R . . . .
S6' S 0.32898(13) 0.85663(8) 0.56344(9) 0.0224(4) Uani 0.55 1 d . . P A 1
S5' S 0.32390(14) 0.92069(9) 0.68837(11) 0.0194(4) Uani 0.55 1 d . . P A 1
S6 S 0.29764(16) 0.87310(10) 0.59165(13) 0.0237(5) Uani 0.45 1 d . . P A 2
S7' S 0.53576(15) 0.83705(10) 0.53217(11) 0.0211(5) Uani 0.55 1 d . . P A 1
S5 S 0.35312(18) 0.92772(11) 0.70078(14) 0.0204(6) Uani 0.45 1 d . . P A 2
S7 S 0.49856(19) 0.83360(12) 0.52624(14) 0.0236(6) Uani 0.45 1 d . . P A 2
O9 O 0.3252(5) 0.8148(4) 0.7485(4) 0.0168(17) Uani 0.45 1 d . . P A 2
O9' O 0.3614(4) 0.8172(3) 0.7495(4) 0.0175(14) Uani 0.55 1 d . . P A 1
S8' S 0.52526(18) 0.90182(11) 0.65499(12) 0.0182(5) Uani 0.55 1 d . . P A 1
S8 S 0.5467(2) 0.88829(14) 0.63667(15) 0.0189(6) Uani 0.45 1 d . . P A 2
O10' O 0.5200(3) 0.7852(2) 0.6925(3) 0.0162(11) Uani 0.55 1 d . . P A 1
O10 O 0.4902(4) 0.7965(3) 0.7192(3) 0.0186(13) Uani 0.45 1 d . . P A 2

loop_
_atom_site_aniso_label
_atom_site_aniso_U_11
_atom_site_aniso_U_22
_atom_site_aniso_U_33
_atom_site_aniso_U_23
_atom_site_aniso_U_13
_atom_site_aniso_U_12
Pt1 0.02219(8) 0.01041(6) 0.01449(7) 0.00264(5) -0.00182(5) -0.00150(5)
Pt2 0.02508(8) 0.01241(6) 0.01650(7) 0.00367(5) -0.00707(6) -0.00328(5)
Nd2 0.01435(9) 0.01191(8) 0.01447(9) 0.00071(6) -0.00333(7) -0.00225(6)
Nd1 0.01823(10) 0.01092(8) 0.01460(10) 0.00143(6) 0.00077(7) -0.00196(6)
V1 0.0170(3) 0.0095(2) 0.0125(3) 0.0022(2) -0.0021(2) -0.0017(2)
V2 0.0228(3) 0.0106(3) 0.0148(3) 0.0019(2) -0.0072(2) -0.0029(2)
S1 0.0218(5) 0.0107(4) 0.0226(5) 0.0005(3) -0.0033(4) -0.0028(3)
S3 0.0303(5) 0.0203(4) 0.0163(5) 0.0055(3) -0.0080(4) -0.0048(4)
S4 0.0213(5) 0.0130(4) 0.0172(5) 0.0014(3) -0.0025(4) 0.0024(3)
S2 0.0280(5) 0.0136(4) 0.0170(5) 0.0017(3) 0.0039(4) -0.0028(3)
O6 0.0310(16) 0.0217(13) 0.0206(14) -0.0061(10) -0.0086(12) 0.0044(10)
O16 0.0227(14) 0.0182(12) 0.0214(14) -0.0063(10) -0.0068(11) -0.0021(10)
O1 0.0149(13) 0.0133(11) 0.0202(13) 0.0004(9) -0.0021(10) -0.0020(9)
O2 0.0234(14) 0.0165(11) 0.0135(13) -0.0009(9) 0.0002(10) -0.0043(9)
O13 0.0236(14) 0.0127(11) 0.0140(13) 0.0007(9) -0.0090(10) -0.0007(9)
O5 0.0185(13) 0.0131(11) 0.0145(13) -0.0014(9) -0.0037(10) 0.0008(9)
O4 0.0202(13) 0.0119(11) 0.0160(13) -0.0010(9) -0.0036(10) 0.0013(9)
O8 0.0274(15) 0.0186(12) 0.0279(15) -0.0029(10) -0.0113(12) -0.0005(10)
O7 0.0157(13) 0.0179(12) 0.0187(13) -0.0011(9) 0.0002(10) -0.0032(9)
O14 0.0175(13) 0.0192(12) 0.0215(14) -0.0015(10) -0.0085(10) -0.0035(9)
O11 0.049(2) 0.0172(13) 0.0367(18) 0.0061(12) 0.0251(14) 0.0079(12)
O15 0.0158(13) 0.0207(12) 0.0171(13) 0.0022(9) -0.0021(10) -0.0019(9)
O3 0.0211(14) 0.0183(12) 0.0152(13) 0.0013(9) -0.0063(10) -0.0024(9)
C118 0.022(2) 0.0206(18) 0.028(2) -0.0059(15) -0.0090(16) -0.0018(14)
C122 0.035(2) 0.0244(19) 0.027(2) -0.0002(16) -0.0104(18) -0.0020(16)
C44 0.0155(18) 0.0199(17) 0.0140(18) 0.0006(13) -0.0037(14) -0.0028(13)
C34 0.053(3) 0.027(2) 0.038(3) -0.0106(18) -0.017(2) 0.0023(19)
C113 0.0213(19) 0.0166(16) 0.0205(19) -0.0039(13) -0.0067(15) -0.0054(13)
C29 0.048(3) 0.0187(18) 0.030(2) -0.0084(16) -0.017(2) 0.0013(16)
C7 0.032(2) 0.0192(17) 0.0168(19) 0.0002(14) -0.0066(16) -0.0076(15)
C75 0.031(2) 0.043(2) 0.038(3) -0.0108(19) -0.016(2) -0.0097(18)
O12 0.0319(17) 0.0286(14) 0.0472(19) 0.0199(13) -0.0270(14) -0.0125(12)
C79 0.022(2) 0.0182(17) 0.023(2) -0.0058(14) -0.0035(15) -0.0041(14)
C48 0.0164(19) 0.0207(17) 0.0197(19) -0.0003(14) -0.0050(14) -0.0051(13)
C128 0.0203(19) 0.0098(15) 0.024(2) 0.0013(13) -0.0098(15) -0.0025(12)
C129 0.029(2) 0.0188(17) 0.019(2) 0.0026(14) -0.0126(16) -0.0044(14)
C62 0.024(2) 0.0121(16) 0.028(2) 0.0036(14) -0.0107(16) -0.0025(13)
C39 0.034(2) 0.0150(17) 0.035(2) -0.0025(15) -0.0136(18) -0.0013(15)
C155 0.031(2) 0.029(2) 0.034(2) -0.0011(17) -0.0181(19) -0.0030(16)
C85 0.0215(19) 0.0132(16) 0.0202(19) -0.0015(13) -0.0053(15) -0.0010(13)
C92 0.025(2) 0.0181(17) 0.0163(19) -0.0013(13) -0.0071(15) -0.0063(14)
C43 0.0148(18) 0.0211(17) 0.0124(17) -0.0015(13) -0.0051(13) -0.0045(13)
C135 0.028(2) 0.0212(18) 0.032(2) -0.0073(15) -0.0143(18) 0.0029(15)
C78 0.0188(19) 0.0163(16) 0.0214(19) -0.0027(13) -0.0087(15) -0.0030(13)
C114 0.027(2) 0.0207(18) 0.027(2) -0.0024(15) -0.0121(17) -0.0027(14)
C1 0.0160(18) 0.0135(15) 0.0142(18) -0.0017(12) 0.0042(13) -0.0030(12)
C17 0.034(2) 0.033(2) 0.026(2) 0.0057(17) -0.0142(18) -0.0051(17)
C130 0.022(2) 0.030(2) 0.031(2) 0.0065(16) -0.0135(17) -0.0051(15)
C16 0.022(2) 0.0210(17) 0.0174(19) -0.0036(14) -0.0074(15) 0.0016(14)
C142 0.041(3) 0.039(3) 0.065(4) -0.025(2) -0.011(3) -0.005(2)
C126 0.027(2) 0.0258(19) 0.024(2) -0.0009(15) -0.0088(17) -0.0016(15)
C93 0.025(2) 0.0235(18) 0.0136(18) -0.0041(14) -0.0052(15) -0.0065(14)
C138 0.036(2) 0.029(2) 0.023(2) 0.0060(16) -0.0125(18) -0.0042(16)
C127 0.022(2) 0.0135(16) 0.022(2) 0.0019(13) -0.0114(15) -0.0036(13)
C9 0.033(2) 0.0198(18) 0.0165(19) -0.0034(14) 0.0001(16) -0.0020(15)
C4 0.048(3) 0.0228(19) 0.033(2) 0.0072(16) -0.025(2) -0.0103(17)
C160 0.034(2) 0.0155(17) 0.036(2) 0.0016(15) -0.0123(19) -0.0025(15)
C47 0.019(2) 0.0240(18) 0.021(2) 0.0047(14) 0.0009(15) -0.0106(14)
C133 0.020(2) 0.0219(18) 0.0196(19) -0.0027(14) -0.0087(15) 0.0008(14)
C102 0.0144(19) 0.039(2) 0.023(2) -0.0012(16) 0.0005(15) -0.0058(15)
C53 0.0197(19) 0.0188(17) 0.022(2) 0.0006(14) -0.0021(15) -0.0093(14)
C52 0.019(2) 0.0258(19) 0.022(2) 0.0029(15) -0.0077(15) -0.0023(14)
C88 0.030(2) 0.030(2) 0.030(2) -0.0045(16) -0.0090(18) -0.0164(16)
C55 0.035(2) 0.0243(19) 0.030(2) -0.0064(16) -0.0134(18) -0.0058(16)
C101 0.021(2) 0.029(2) 0.023(2) -0.0017(15) -0.0080(16) 0.0041(15)
C99 0.0152(18) 0.0260(18) 0.0148(18) 0.0005(14) -0.0039(14) -0.0028(13)
C87 0.030(2) 0.0193(18) 0.024(2) -0.0003(14) -0.0085(17) -0.0077(15)
C8 0.027(2) 0.0142(16) 0.0137(18) -0.0003(13) -0.0055(15) -0.0024(13)
C3 0.032(2) 0.0207(18) 0.022(2) 0.0019(14) -0.0099(17) -0.0087(15)
C42 0.046(3) 0.0233(19) 0.027(2) 0.0001(16) -0.0174(19) -0.0067(17)
C22 0.0163(18) 0.0148(16) 0.0224(19) -0.0011(13) -0.0068(14) -0.0021(13)
C56 0.035(3) 0.0219(19) 0.043(3) 0.0028(17) 0.001(2) -0.0103(17)
C100 0.0151(19) 0.0275(19) 0.0176(19) 0.0028(14) -0.0045(14) 0.0006(14)
C98 0.026(2) 0.0236(18) 0.0170(19) -0.0024(14) -0.0035(15) -0.0040(14)
C86 0.024(2) 0.0138(16) 0.022(2) -0.0008(13) -0.0074(15) -0.0038(13)
C23 0.0170(18) 0.0161(16) 0.0176(18) -0.0050(13) -0.0024(14) -0.0041(13)
C103 0.018(2) 0.031(2) 0.026(2) 0.0070(16) -0.0064(16) -0.0112(15)
C131 0.017(2) 0.029(2) 0.029(2) 0.0047(16) -0.0051(16) -0.0048(15)
C19 0.030(2) 0.045(3) 0.032(3) -0.0086(19) -0.0160(19) -0.0054(18)
C72 0.022(2) 0.0233(18) 0.020(2) -0.0045(14) -0.0070(15) -0.0021(14)
C28 0.026(2) 0.0178(17) 0.025(2) -0.0014(14) -0.0111(16) -0.0029(14)
C125 0.033(2) 0.027(2) 0.047(3) 0.0069(18) -0.020(2) -0.0052(17)
C76 0.047(3) 0.045(3) 0.043(3) -0.002(2) -0.033(2) -0.006(2)
C70 0.027(2) 0.027(2) 0.041(3) -0.0097(17) -0.0148(19) 0.0017(16)
C54 0.032(2) 0.0196(18) 0.028(2) -0.0017(15) -0.0117(17) -0.0001(15)
C159 0.047(3) 0.025(2) 0.037(3) 0.0012(17) -0.023(2) -0.0051(18)
C111 0.030(2) 0.0250(19) 0.040(3) -0.0060(17) -0.0192(19) -0.0017(16)
C123 0.021(2) 0.0227(18) 0.031(2) -0.0029(15) -0.0119(17) -0.0026(14)
C45 0.0173(19) 0.0212(18) 0.027(2) -0.0042(15) -0.0065(16) 0.0021(14)
C2 0.0214(19) 0.0144(16) 0.0158(18) -0.0047(13) -0.0024(14) -0.0020(13)
C14 0.043(3) 0.0219(19) 0.022(2) -0.0033(15) 0.0060(18) -0.0063(17)
C136 0.031(2) 0.035(2) 0.023(2) -0.0088(16) -0.0093(17) 0.0019(17)
C49 0.0171(18) 0.0166(16) 0.0152(18) 0.0005(13) -0.0017(14) 0.0000(13)
C6 0.038(3) 0.028(2) 0.027(2) 0.0010(16) -0.0125(19) -0.0147(17)
C119 0.032(2) 0.0253(19) 0.022(2) -0.0022(15) -0.0149(17) -0.0005(15)
C61 0.025(2) 0.0211(18) 0.031(2) 0.0045(15) -0.0123(17) -0.0023(15)
C60 0.021(2) 0.028(2) 0.042(3) 0.0061(18) -0.0086(18) -0.0007(16)
C141 0.020(2) 0.041(2) 0.038(3) -0.0097(19) -0.0052(18) -0.0047(17)
C115 0.045(3) 0.028(2) 0.029(2) -0.0048(17) -0.022(2) -0.0008(18)
C112 0.025(2) 0.0197(17) 0.022(2) 0.0030(14) -0.0062(16) -0.0027(14)
C139 0.036(2) 0.031(2) 0.019(2) -0.0008(16) -0.0072(17) -0.0027(17)
C57 0.025(2) 0.0120(16) 0.026(2) 0.0016(14) -0.0105(16) 0.0016(13)
C104 0.0164(19) 0.0220(17) 0.021(2) 0.0020(14) -0.0071(15) -0.0049(13)
C18 0.035(3) 0.049(3) 0.026(2) -0.0026(19) -0.0171(19) -0.0029(19)
C67 0.024(2) 0.0209(18) 0.028(2) -0.0010(15) -0.0123(16) -0.0026(14)
C35 0.076(4) 0.023(2) 0.034(3) -0.0039(18) -0.039(2) 0.004(2)
C145 0.030(3) 0.058(3) 0.033(3) -0.019(2) -0.003(2) -0.012(2)
C161 0.035(3) 0.035(2) 0.046(3) -0.004(2) -0.007(2) -0.0027(18)
C46 0.0120(18) 0.032(2) 0.024(2) 0.0007(15) 0.0019(15) -0.0032(14)
C37 0.059(3) 0.034(2) 0.063(4) 0.020(2) -0.025(3) -0.018(2)
C132 0.022(2) 0.0205(17) 0.020(2) 0.0046(14) -0.0077(15) -0.0065(14)
C97 0.034(2) 0.0242(19) 0.020(2) -0.0054(15) -0.0098(17) -0.0004(15)
C20 0.040(3) 0.042(2) 0.033(3) 0.0086(19) -0.015(2) -0.019(2)
C109 0.019(2) 0.0227(18) 0.028(2) 0.0048(15) -0.0065(16) -0.0067(14)
C121 0.025(2) 0.0252(19) 0.034(2) 0.0010(16) -0.0137(18) -0.0034(15)
C27 0.045(3) 0.034(2) 0.022(2) -0.0029(17) -0.0125(19) -0.0097(18)
C58 0.039(3) 0.0139(17) 0.025(2) 0.0058(14) -0.0040(18) 0.0007(15)
C59 0.025(2) 0.0225(19) 0.044(3) 0.0049(17) -0.0009(19) 0.0007(15)
C108 0.022(2) 0.038(2) 0.023(2) 0.0093(16) -0.0083(16) 0.0027(16)
C110 0.028(2) 0.024(2) 0.050(3) 0.0084(18) -0.006(2) -0.0089(16)
C24 0.027(2) 0.0216(18) 0.022(2) -0.0038(14) -0.0038(16) 0.0008(15)
C84 0.028(2) 0.035(2) 0.020(2) -0.0084(16) -0.0085(17) -0.0018(16)
C65 0.059(3) 0.024(2) 0.034(3) 0.0027(17) -0.015(2) -0.0011(19)
C134 0.022(2) 0.0247(19) 0.026(2) 0.0006(15) -0.0080(16) -0.0011(15)
C74 0.031(2) 0.033(2) 0.030(2) -0.0010(17) -0.0053(18) -0.0125(17)
C105 0.022(2) 0.0226(18) 0.021(2) 0.0038(14) -0.0041(15) 0.0051(14)
C124 0.025(2) 0.033(2) 0.041(3) -0.0105(18) -0.0139(19) 0.0045(16)
C140 0.028(2) 0.049(3) 0.023(2) 0.0042(18) -0.0040(18) -0.0052(18)
C21 0.037(2) 0.032(2) 0.024(2) 0.0063(16) -0.0165(18) -0.0097(17)
C13 0.064(3) 0.023(2) 0.031(3) -0.0088(17) 0.006(2) -0.006(2)
C157 0.030(2) 0.027(2) 0.053(3) 0.0015(19) -0.017(2) -0.0024(17)
C96 0.036(3) 0.039(2) 0.032(3) -0.0196(19) 0.0047(19) -0.0067(19)
C158 0.047(3) 0.031(2) 0.063(3) -0.002(2) -0.038(3) -0.006(2)
C50 0.027(2) 0.0198(18) 0.028(2) 0.0008(15) -0.0060(17) 0.0034(15)
C73 0.029(2) 0.0262(19) 0.023(2) 0.0009(15) -0.0085(17) -0.0020(15)
C116 0.049(3) 0.030(2) 0.038(3) -0.0188(18) -0.023(2) 0.0045(19)
C120 0.048(3) 0.031(2) 0.033(3) -0.0003(18) -0.026(2) 0.0004(18)
C107 0.029(2) 0.0262(19) 0.022(2) 0.0024(15) -0.0045(17) -0.0037(16)
C63 0.041(3) 0.0185(18) 0.025(2) -0.0007(15) 0.0005(18) 0.0057(16)
C117 0.038(3) 0.0221(19) 0.041(3) -0.0104(17) -0.018(2) 0.0066(16)
C51 0.0187(19) 0.0174(17) 0.023(2) 0.0003(14) -0.0054(15) -0.0004(13)
C77 0.043(3) 0.033(2) 0.037(3) 0.0062(18) -0.025(2) -0.0055(18)
C15 0.0202(19) 0.0201(17) 0.0131(18) -0.0013(13) -0.0037(14) 0.0004(13)
C83 0.035(3) 0.068(3) 0.023(2) -0.010(2) -0.0066(19) -0.020(2)
C146 0.020(2) 0.032(2) 0.036(3) -0.0121(17) 0.0009(18) -0.0072(16)
C26 0.045(3) 0.033(2) 0.026(2) -0.0134(17) -0.0001(19) -0.0114(19)
C5 0.042(3) 0.033(2) 0.037(3) 0.0029(18) -0.027(2) -0.0107(18)
C40 0.032(3) 0.050(3) 0.042(3) -0.013(2) -0.010(2) 0.004(2)
C41 0.043(3) 0.038(3) 0.057(3) -0.013(2) -0.005(2) -0.014(2)
C12 0.044(3) 0.037(2) 0.041(3) -0.014(2) -0.001(2) 0.004(2)
C64 0.065(3) 0.031(2) 0.032(3) -0.0033(18) -0.006(2) -0.008(2)
C156 0.034(3) 0.036(2) 0.031(2) -0.0030(18) -0.0079(19) -0.0043(18)
C82 0.056(3) 0.058(3) 0.037(3) -0.034(2) 0.013(2) -0.024(3)
C68 0.029(2) 0.045(2) 0.025(2) -0.0031(18) -0.0076(18) -0.0060(18)
C137 0.026(2) 0.029(2) 0.019(2) 0.0040(15) -0.0071(16) -0.0025(15)
C106 0.035(3) 0.027(2) 0.037(3) 0.0066(18) -0.002(2) 0.0088(17)
C152 0.032(3) 0.060(3) 0.035(3) -0.016(2) 0.000(2) -0.022(2)
C91 0.039(3) 0.0193(18) 0.037(2) 0.0059(16) -0.021(2) -0.0126(16)
C69 0.025(2) 0.028(2) 0.033(2) -0.0023(16) -0.0060(18) -0.0058(16)
C150 0.055(4) 0.047(3) 0.063(4) -0.009(3) -0.002(3) -0.026(2)
C10 0.048(3) 0.024(2) 0.047(3) -0.0054(19) 0.012(2) -0.0052(19)
C94 0.062(3) 0.024(2) 0.033(3) -0.0042(17) 0.017(2) -0.017(2)
C25 0.034(2) 0.025(2) 0.030(2) -0.0116(17) 0.0004(18) 0.0024(16)
C154 0.056(4) 0.061(3) 0.044(3) -0.013(2) -0.010(3) -0.004(3)
C149 0.039(3) 0.067(3) 0.045(3) -0.024(3) 0.000(2) -0.018(2)
C90 0.050(3) 0.025(2) 0.043(3) 0.0088(18) -0.029(2) -0.0153(18)
C32 0.080(4) 0.039(3) 0.051(3) -0.015(2) -0.023(3) -0.004(3)
C66 0.047(3) 0.040(3) 0.040(3) 0.004(2) 0.003(2) 0.006(2)
C33 0.060(3) 0.033(2) 0.048(3) -0.011(2) -0.017(3) 0.000(2)
C80 0.030(2) 0.0201(19) 0.044(3) -0.0046(17) 0.0021(19) -0.0010(16)
C38 0.099(5) 0.046(3) 0.064(4) 0.000(3) -0.053(4) -0.004(3)
C31 0.073(4) 0.037(3) 0.039(3) -0.005(2) -0.022(3) -0.009(2)
C30 0.066(3) 0.028(2) 0.032(3) -0.0054(18) -0.020(2) -0.001(2)
C153 0.022(2) 0.058(3) 0.034(3) -0.015(2) -0.0021(19) -0.0051(19)
C151 0.053(3) 0.065(3) 0.043(3) 0.005(2) -0.012(3) -0.028(3)
C36 0.044(3) 0.044(3) 0.044(3) 0.005(2) -0.022(2) -0.006(2)
C71 0.028(2) 0.0195(17) 0.0169(19) -0.0026(14) -0.0085(15) -0.0009(14)
C11 0.043(3) 0.037(3) 0.058(3) -0.012(2) 0.018(2) -0.008(2)
C148 0.028(3) 0.067(3) 0.039(3) -0.015(2) -0.006(2) -0.006(2)
C144 0.031(3) 0.068(4) 0.048(3) 0.001(3) -0.014(2) 0.000(2)
C95 0.073(4) 0.041(3) 0.040(3) -0.016(2) 0.036(3) -0.027(2)
C147 0.054(3) 0.040(3) 0.058(4) -0.011(2) 0.002(3) -0.006(2)
C89 0.040(3) 0.032(2) 0.036(3) 0.0018(18) -0.024(2) -0.0098(18)
C81 0.054(3) 0.026(2) 0.064(4) -0.022(2) 0.019(3) -0.005(2)
C143 0.044(3) 0.040(3) 0.073(4) -0.002(3) -0.015(3) 0.004(2)
S6' 0.0326(12) 0.0197(9) 0.0159(10) 0.0035(7) -0.0105(8) -0.0046(7)
S5' 0.0228(13) 0.0134(9) 0.0188(11) 0.0017(7) -0.0041(8) 0.0020(8)
S6 0.0283(14) 0.0178(11) 0.0273(14) 0.0061(9) -0.0149(11) -0.0041(9)
S7' 0.0326(14) 0.0158(8) 0.0113(10) 0.0005(6) -0.0011(10) -0.0040(9)
S5 0.0246(16) 0.0120(10) 0.0216(14) 0.0015(8) -0.0027(11) -0.0034(10)
S7 0.0378(18) 0.0157(11) 0.0142(12) 0.0015(8) -0.0047(13) 0.0000(12)
O9 0.027(5) 0.006(3) 0.018(3) -0.002(2) -0.007(4) 0.001(3)
O9' 0.022(4) 0.013(2) 0.016(3) -0.0016(18) -0.004(3) 0.000(3)
S8' 0.0225(15) 0.0106(10) 0.0190(14) 0.0008(8) -0.0030(10) -0.0024(8)
S8 0.0158(16) 0.0190(15) 0.0190(17) 0.0044(10) -0.0028(12) -0.0041(11)
O10' 0.020(3) 0.010(2) 0.019(3) -0.002(2) -0.006(2) -0.0018(19)
O10 0.023(4) 0.018(3) 0.017(4) 0.001(3) -0.009(3) -0.005(3)

loop_
_atom_type_symbol
_atom_type_description
_atom_type_scat_dispersion_real
_atom_type_scat_dispersion_imag
_atom_type_scat_source
C C 0.0033 0.0016 'International Tables Vol C Tables 4.2.6.8 and 6.1.1.4'
H H 0.0000 0.0000 'International Tables Vol C Tables 4.2.6.8 and 6.1.1.4'
Nd Nd -0.1943 3.0179 'International Tables Vol C Tables 4.2.6.8 and 6.1.1.4'
O O 0.0106 0.0060 'International Tables Vol C Tables 4.2.6.8 and 6.1.1.4'
Pt Pt -1.7033 8.3905 'International Tables Vol C Tables 4.2.6.8 and 6.1.1.4'
S S 0.1246 0.1234 'International Tables Vol C Tables 4.2.6.8 and 6.1.1.4'
V V 0.3005 0.5294 'International Tables Vol C Tables 4.2.6.8 and 6.1.1.4'

loop_
_geom_angle_atom_site_label_1
_geom_angle_atom_site_label_2
_geom_angle_atom_site_label_3
_geom_angle
_geom_angle_site_symmetry_1
_geom_angle_site_symmetry_3
_geom_angle_publ_flag
S1 Pt1 V1 90.27(2) . . ?
S3 Pt1 V1 90.42(2) . . ?
S3 Pt1 S1 179.21(3) . . ?
S3 Pt1 S4 90.99(3) . . ?
S3 Pt1 S2 90.81(4) . . ?
S4 Pt1 V1 90.53(2) . . ?
S4 Pt1 S1 88.61(3) . . ?
S2 Pt1 V1 90.52(2) . . ?
S2 Pt1 S1 89.58(3) . . ?
S2 Pt1 S4 177.91(3) . . ?
S6' Pt2 V2 90.38(4) . . ?
S6' Pt2 S7' 90.06(8) . . ?
S5' Pt2 V2 89.96(5) . . ?
S5' Pt2 S6' 92.48(8) . . ?
S5' Pt2 S7' 177.36(8) . . ?
S5' Pt2 S8' 89.31(8) . . ?
S6 Pt2 V2 90.92(5) . . ?
S6 Pt2 S5 89.04(10) . . ?
S7' Pt2 V2 90.77(5) . . ?
S5 Pt2 V2 90.49(6) . . ?
S7 Pt2 V2 90.27(7) . . ?
S7 Pt2 S6 93.04(11) . . ?
S7 Pt2 S5 177.77(10) . . ?
S7 Pt2 S8 91.18(11) . . ?
S8' Pt2 V2 91.15(7) . . ?
S8' Pt2 S6' 177.65(8) . . ?
S8' Pt2 S7' 88.13(8) . . ?
S8 Pt2 V2 89.51(8) . . ?
S8 Pt2 S6 175.76(10) . . ?
S8 Pt2 S5 86.73(10) . . ?
O16 Nd2 O13 112.16(8) . . ?
O16 Nd2 O14 109.22(9) . . ?
O16 Nd2 O15 100.77(9) . . ?
O14 Nd2 O13 88.62(8) . . ?
O15 Nd2 O13 114.73(8) . . ?
O15 Nd2 O14 131.19(9) . . ?
O6 Nd1 O5 112.41(8) . . ?
O6 Nd1 O8 109.63(9) . . ?
O6 Nd1 O7 100.77(9) . . ?
O8 Nd1 O5 89.26(8) . . ?
O8 Nd1 O7 131.57(9) . . ?
O7 Nd1 O5 113.10(8) . . ?
O1 V1 Pt1 82.33(6) . . ?
O1 V1 O2 89.13(10) . . ?
O1 V1 O4 85.06(10) . . ?
O1 V1 O3 164.34(9) . . ?
O2 V1 Pt1 82.18(6) . . ?
O5 V1 Pt1 179.37(9) . . ?
O5 V1 O1 98.24(10) . . ?
O5 V1 O2 97.55(10) . . ?
O5 V1 O4 98.84(10) . . ?
O5 V1 O3 97.35(11) . . ?
O4 V1 Pt1 81.47(6) . . ?
O4 V1 O2 163.24(9) . . ?
O3 V1 Pt1 82.09(7) . . ?
O3 V1 O2 90.27(10) . . ?
O3 V1 O4 91.11(10) . . ?
O13 V2 Pt2 178.99(9) . . ?
O13 V2 O11 97.04(11) . . ?
O13 V2 O12 97.87(11) . . ?
O13 V2 O9 97.9(3) . . ?
O13 V2 O9' 99.9(2) . . ?
O13 V2 O10' 99.04(16) . . ?
O13 V2 O10 97.9(2) . . ?
O11 V2 Pt2 81.98(7) . . ?
O11 V2 O12 90.27(14) . . ?
O11 V2 O9 163.9(3) . . ?
O11 V2 O10' 80.66(19) . . ?
O11 V2 O10 101.4(2) . . ?
O12 V2 Pt2 81.91(7) . . ?
O12 V2 O9 81.8(2) . . ?
O12 V2 O10' 161.65(17) . . ?
O12 V2 O10 159.1(2) . . ?
O9 V2 Pt2 83.0(2) . . ?
O9' V2 Pt2 81.1(2) . . ?
O9' V2 O11 159.4(2) . . ?
O9' V2 O12 98.9(2) . . ?
O9' V2 O10' 85.2(2) . . ?
O10' V2 Pt2 81.06(14) . . ?
O10 V2 Pt2 82.60(18) . . ?
O10 V2 O9 82.5(3) . . ?
C1 S1 Pt1 103.09(12) . . ?
C15 S3 Pt1 103.04(13) . . ?
C22 S4 Pt1 101.88(12) . . ?
C8 S2 Pt1 102.91(12) . . ?
C29 O6 Nd1 178.3(3) . . ?
C113 O16 Nd2 177.5(2) . . ?
C1 O1 V1 133.9(2) . . ?
C8 O2 V1 132.5(2) . . ?
V2 O13 Nd2 173.62(14) . . ?
V1 O5 Nd1 174.17(13) . . ?
C22 O4 V1 135.3(2) . . ?
C57 O8 Nd1 167.5(2) . . ?
C43 O7 Nd1 168.1(2) . . ?
C127 O14 Nd2 166.0(2) . . ?
C92 O11 V2 138.3(2) . . ?
C99 O15 Nd2 167.5(2) . . ?
C15 O3 V1 133.6(2) . . ?
C113 C118 C123 127.4(3) . . ?
C117 C118 C113 117.6(3) . . ?
C117 C118 C123 115.0(3) . . ?
H12A C122 H12B 109.5 . . ?
H12A C122 H12C 109.5 . . ?
H12B C122 H12C 109.5 . . ?
C119 C122 H12A 109.5 . . ?
C119 C122 H12B 109.5 . . ?
C119 C122 H12C 109.5 . . ?
C43 C44 C49 121.3(3) . . ?
C45 C44 C43 118.9(3) . . ?
C45 C44 C49 119.8(3) . . ?
C29 C34 C39 128.0(4) . . ?
C33 C34 C29 117.6(4) . . ?
C33 C34 C39 114.4(4) . . ?
O16 C113 C118 121.4(3) . . ?
O16 C113 C114 118.5(3) . . ?
C118 C113 C114 120.1(3) . . ?
O6 C29 C34 121.2(4) . . ?
O6 C29 C30 118.5(3) . . ?
C34 C29 C30 120.0(4) . . ?
C2 C7 H7 119.9 . . ?
C6 C7 H7 119.9 . . ?
C6 C7 C2 120.3(3) . . ?
C76 C75 H75 120.0 . . ?
C76 C75 C74 119.9(4) . . ?
C74 C75 H75 120.0 . . ?
C71 O12 V2 139.0(2) . . ?
C84 C79 C78 117.3(3) . . ?
C80 C79 C78 122.9(4) . . ?
C80 C79 C84 119.7(4) . . ?
C43 C48 C53 121.5(3) . . ?
C47 C48 C43 118.1(3) . . ?
C47 C48 C53 120.3(3) . . ?
C129 C128 C127 118.9(3) . . ?
C129 C128 C133 119.8(3) . . ?
C127 C128 C133 121.2(3) . . ?
C128 C129 H129 119.4 . . ?
C130 C129 C128 121.3(4) . . ?
C130 C129 H129 119.4 . . ?
C61 C62 C57 118.6(4) . . ?
C61 C62 C67 120.4(3) . . ?
C57 C62 C67 121.0(3) . . ?
C34 C39 C42 117.4(3) . . ?
C34 C39 C40 111.5(4) . . ?
C34 C39 C41 107.9(4) . . ?
C42 C39 C41 104.4(3) . . ?
C40 C39 C42 107.7(3) . . ?
C40 C39 C41 107.3(3) . . ?
C160 C155 H155 118.9 . . ?
C160 C155 C156 122.2(4) . . ?
C156 C155 H155 118.9 . . ?
C86 C85 S8' 118.5(3) . . ?
C86 C85 S8 120.7(3) . . ?
O10' C85 C86 118.0(4) . . ?
O10' C85 S8' 123.1(4) . . ?
O10 C85 C86 115.1(4) . . ?
O10 C85 S8 123.7(4) . . ?
O11 C92 C93 117.3(3) . . ?
O11 C92 S7' 125.2(3) . . ?
O11 C92 S7 118.6(3) . . ?
C93 C92 S7' 116.1(3) . . ?
C93 C92 S7 122.8(3) . . ?
O7 C43 C44 119.9(3) . . ?
O7 C43 C48 120.5(3) . . ?
C44 C43 C48 119.7(3) . . ?
H13A C135 H13B 109.5 . . ?
H13A C135 H13C 109.5 . . ?
H13B C135 H13C 109.5 . . ?
C133 C135 H13A 109.5 . . ?
C133 C135 H13B 109.5 . . ?
C133 C135 H13C 109.5 . . ?
C79 C78 S5' 123.0(3) . . ?
C79 C78 S5 114.6(3) . . ?
O9 C78 C79 116.6(5) . . ?
O9 C78 S5 128.7(5) . . ?
O9' C78 C79 117.0(4) . . ?
O9' C78 S5' 119.6(4) . . ?
C113 C114 C119 121.6(3) . . ?
C115 C114 C113 118.3(3) . . ?
C115 C114 C119 120.1(3) . . ?
O1 C1 S1 123.4(3) . . ?
O1 C1 C2 117.1(3) . . ?
C2 C1 S1 119.4(2) . . ?
C16 C17 H17 119.8 . . ?
C18 C17 H17 119.8 . . ?
C18 C17 C16 120.4(4) . . ?
C129 C130 H130 120.3 . . ?
C131 C130 C129 119.5(4) . . ?
C131 C130 H130 120.3 . . ?
C17 C16 C21 118.4(3) . . ?
C17 C16 C15 123.0(3) . . ?
C21 C16 C15 118.6(3) . . ?
C141 C142 H142 120.1 . . ?
C141 C142 C143 119.8(4) . . ?
C143 C142 H142 120.1 . . ?
H12D C126 H12E 109.5 . . ?
H12D C126 H12F 109.5 . . ?
H12E C126 H12F 109.5 . . ?
C123 C126 H12D 109.5 . . ?
C123 C126 H12E 109.5 . . ?
C123 C126 H12F 109.5 . . ?
C98 C93 C92 118.8(3) . . ?
C94 C93 C92 122.4(3) . . ?
C94 C93 C98 118.7(3) . . ?
H13D C138 H13E 109.5 . . ?
H13D C138 H13F 109.5 . . ?
H13E C138 H13F 109.5 . . ?
C137 C138 H13D 109.5 . . ?
C137 C138 H13E 109.5 . . ?
C137 C138 H13F 109.5 . . ?
O14 C127 C128 119.7(3) . . ?
O14 C127 C132 120.3(3) . . ?
C132 C127 C128 120.0(3) . . ?
C14 C9 C8 118.7(3) . . ?
C14 C9 C10 119.1(3) . . ?
C10 C9 C8 121.9(3) . . ?
C3 C4 H4 120.0 . . ?
C3 C4 C5 120.0(3) . . ?
C5 C4 H4 120.0 . . ?
C155 C160 C159 118.3(4) . . ?
C155 C160 C161 121.8(4) . . ?
C159 C160 C161 120.0(4) . . ?
C48 C47 H47 118.8 . . ?
C46 C47 C48 122.4(3) . . ?
C46 C47 H47 118.8 . . ?
C128 C133 C135 109.0(3) . . ?
C128 C133 C134 110.6(3) . . ?
C135 C133 C134 112.0(3) . . ?
C136 C133 C128 113.1(3) . . ?
C136 C133 C135 106.2(3) . . ?
C136 C133 C134 106.0(3) . . ?
C101 C102 H102 120.6 . . ?
C101 C102 C103 118.9(4) . . ?
C103 C102 H102 120.6 . . ?
C55 C53 C48 111.2(3) . . ?
C55 C53 C54 110.2(3) . . ?
C56 C53 C48 111.6(3) . . ?
C56 C53 C55 107.2(3) . . ?
C56 C53 C54 106.2(3) . . ?
C54 C53 C48 110.2(3) . . ?
H52A C52 H52B 109.5 . . ?
H52A C52 H52C 109.5 . . ?
H52B C52 H52C 109.5 . . ?
C49 C52 H52A 109.5 . . ?
C49 C52 H52B 109.5 . . ?
C49 C52 H52C 109.5 . . ?
C87 C88 H88 120.1 . . ?
C87 C88 C89 119.9(3) . . ?
C89 C88 H88 120.1 . . ?
C53 C55 H55A 109.5 . . ?
C53 C55 H55B 109.5 . . ?
C53 C55 H55C 109.5 . . ?
H55A C55 H55B 109.5 . . ?
H55A C55 H55C 109.5 . . ?
H55B C55 H55C 109.5 . . ?
C102 C101 H101 118.9 . . ?
C102 C101 C100 122.1(3) . . ?
C100 C101 H101 118.9 . . ?
O15 C99 C100 119.8(3) . . ?
O15 C99 C104 120.5(3) . . ?
C100 C99 C104 119.6(3) . . ?
C88 C87 H87 119.9 . . ?
C88 C87 C86 120.2(3) . . ?
C86 C87 H87 119.9 . . ?
O2 C8 S2 124.0(3) . . ?
O2 C8 C9 118.0(3) . . ?
C9 C8 S2 117.9(3) . . ?
C4 C3 H3 120.1 . . ?
C4 C3 C2 119.7(3) . . ?
C2 C3 H3 120.1 . . ?
C39 C42 H42A 109.5 . . ?
C39 C42 H42B 109.5 . . ?
C39 C42 H42C 109.5 . . ?
H42A C42 H42B 109.5 . . ?
H42A C42 H42C 109.5 . . ?
H42B C42 H42C 109.5 . . ?
O4 C22 S4 123.1(3) . . ?
O4 C22 C23 117.6(3) . . ?
C23 C22 S4 119.2(2) . . ?
C53 C56 H56A 109.5 . . ?
C53 C56 H56B 109.5 . . ?
C53 C56 H56C 109.5 . . ?
H56A C56 H56B 109.5 . . ?
H56A C56 H56C 109.5 . . ?
H56B C56 H56C 109.5 . . ?
C101 C100 C99 118.5(3) . . ?
C101 C100 C105 120.9(3) . . ?
C99 C100 C105 120.6(3) . . ?
C93 C98 H98 119.7 . . ?
C97 C98 C93 120.6(3) . . ?
C97 C98 H98 119.7 . . ?
C87 C86 C85 122.4(3) . . ?
C91 C86 C85 118.1(3) . . ?
C91 C86 C87 119.4(3) . . ?
C28 C23 C22 118.7(3) . . ?
C24 C23 C22 121.7(3) . . ?
C24 C23 C28 119.7(3) . . ?
C102 C103 H103 118.7 . . ?
C102 C103 C104 122.7(3) . . ?
C104 C103 H103 118.7 . . ?
C130 C131 H131 118.7 . . ?
C130 C131 C132 122.6(4) . . ?
C132 C131 H131 118.7 . . ?
C18 C19 H19 120.3 . . ?
C18 C19 C20 119.4(4) . . ?
C20 C19 H19 120.3 . . ?
C73 C72 C71 118.7(3) . . ?
C77 C72 C73 119.0(4) . . ?
C77 C72 C71 122.3(3) . . ?
C23 C28 H28 120.2 . . ?
C27 C28 C23 119.7(3) . . ?
C27 C28 H28 120.2 . . ?
H12G C125 H12H 109.5 . . ?
H12G C125 H12I 109.5 . . ?
H12H C125 H12I 109.5 . . ?
C123 C125 H12G 109.5 . . ?
C123 C125 H12H 109.5 . . ?
C123 C125 H12I 109.5 . . ?
C75 C76 H76 119.7 . . ?
C77 C76 C75 120.6(4) . . ?
C77 C76 H76 119.7 . . ?
H70A C70 H70B 109.5 . . ?
H70A C70 H70C 109.5 . . ?
H70B C70 H70C 109.5 . . ?
C67 C70 H70A 109.5 . . ?
C67 C70 H70B 109.5 . . ?
C67 C70 H70C 109.5 . . ?
C53 C54 H54A 109.5 . . ?
C53 C54 H54B 109.5 . . ?
C53 C54 H54C 109.5 . . ?
H54A C54 H54B 109.5 . . ?
H54A C54 H54C 109.5 . . ?
H54B C54 H54C 109.5 . . ?
C160 C159 H159 119.8 . . ?
C160 C159 C158 120.4(4) . . ?
C158 C159 H159 119.8 . . ?
H11A C111 H11B 109.5 . . ?
H11A C111 H11C 109.5 . . ?
H11B C111 H11C 109.5 . . ?
C109 C111 H11A 109.5 . . ?
C109 C111 H11B 109.5 . . ?
C109 C111 H11C 109.5 . . ?
C126 C123 C118 116.6(3) . . ?
C126 C123 C125 106.2(3) . . ?
C126 C123 C124 107.4(3) . . ?
C125 C123 C118 108.2(3) . . ?
C125 C123 C124 108.8(3) . . ?
C124 C123 C118 109.3(3) . . ?
C44 C45 H45 119.1 . . ?
C46 C45 C44 121.8(3) . . ?
C46 C45 H45 119.1 . . ?
C7 C2 C1 122.6(3) . . ?
C3 C2 C7 119.6(3) . . ?
C3 C2 C1 117.7(3) . . ?
C9 C14 H14 120.0 . . ?
C13 C14 C9 120.0(4) . . ?
C13 C14 H14 120.0 . . ?
C133 C136 H13G 109.5 . . ?
C133 C136 H13H 109.5 . . ?
C133 C136 H13I 109.5 . . ?
H13G C136 H13H 109.5 . . ?
H13G C136 H13I 109.5 . . ?
H13H C136 H13I 109.5 . . ?
C44 C49 C52 108.9(3) . . ?
C44 C49 C50 112.6(3) . . ?
C50 C49 C52 106.5(3) . . ?
C51 C49 C44 110.3(3) . . ?
C51 C49 C52 112.5(3) . . ?
C51 C49 C50 106.1(3) . . ?
C7 C6 H6 120.0 . . ?
C7 C6 C5 119.9(4) . . ?
C5 C6 H6 120.0 . . ?
C122 C119 C114 110.1(3) . . ?
C122 C119 C121 111.4(3) . . ?
C122 C119 C120 106.9(3) . . ?
C114 C119 C121 110.7(3) . . ?
C120 C119 C114 112.2(3) . . ?
C120 C119 C121 105.5(3) . . ?
C62 C61 H61 119.1 . . ?
C60 C61 C62 121.8(4) . . ?
C60 C61 H61 119.1 . . ?
C61 C60 H60 120.4 . . ?
C59 C60 C61 119.2(4) . . ?
C59 C60 H60 120.4 . . ?
C142 C141 H141 119.5 . . ?
C142 C141 C146 120.9(4) . . ?
C146 C141 H141 119.5 . . ?
C114 C115 H115 118.9 . . ?
C116 C115 C114 122.3(4) . . ?
C116 C115 H115 118.9 . . ?
H11D C112 H11E 109.5 . . ?
H11D C112 H11F 109.5 . . ?
H11E C112 H11F 109.5 . . ?
C109 C112 H11D 109.5 . . ?
C109 C112 H11E 109.5 . . ?
C109 C112 H11F 109.5 . . ?
H13J C139 H13K 109.5 . . ?
H13J C139 H13L 109.5 . . ?
H13K C139 H13L 109.5 . . ?
C137 C139 H13J 109.5 . . ?
C137 C139 H13K 109.5 . . ?
C137 C139 H13L 109.5 . . ?
O8 C57 C62 119.3(3) . . ?
O8 C57 C58 120.7(3) . . ?
C62 C57 C58 120.0(3) . . ?
C99 C104 C109 121.5(3) . . ?
C103 C104 C99 118.0(3) . . ?
C103 C104 C109 120.4(3) . . ?
C17 C18 H18 119.5 . . ?
C19 C18 C17 121.0(4) . . ?
C19 C18 H18 119.5 . . ?
C62 C67 C70 109.3(3) . . ?
C62 C67 C69 110.6(3) . . ?
C68 C67 C62 113.0(3) . . ?
C68 C67 C70 106.5(3) . . ?
C68 C67 C69 106.1(3) . . ?
C69 C67 C70 111.3(3) . . ?
C37 C35 C38 108.7(4) . . ?
C37 C35 C30 112.6(4) . . ?
C37 C35 C36 108.9(4) . . ?
C38 C35 C30 112.9(4) . . ?
C38 C35 C36 104.0(4) . . ?
C30 C35 C36 109.3(4) . . ?
C146 C145 H145 119.1 . . ?
C144 C145 H145 119.1 . . ?
C144 C145 C146 121.8(4) . . ?
C160 C161 H16A 109.5 . . ?
C160 C161 H16B 109.5 . . ?
C160 C161 H16C 109.5 . . ?
H16A C161 H16B 109.5 . . ?
H16A C161 H16C 109.5 . . ?
H16B C161 H16C 109.5 . . ?
C47 C46 C45 119.1(3) . . ?
C47 C46 H46 120.5 . . ?
C45 C46 H46 120.5 . . ?
C35 C37 H37A 109.5 . . ?
C35 C37 H37B 109.5 . . ?
C35 C37 H37C 109.5 . . ?
H37A C37 H37B 109.5 . . ?
H37A C37 H37C 109.5 . . ?
H37B C37 H37C 109.5 . . ?
C127 C132 C137 123.1(3) . . ?
C131 C132 C127 117.6(3) . . ?
C131 C132 C137 119.2(3) . . ?
C98 C97 H97 120.1 . . ?
C96 C97 C98 119.8(4) . . ?
C96 C97 H97 120.1 . . ?
C19 C20 H20 119.9 . . ?
C19 C20 C21 120.2(4) . . ?
C21 C20 H20 119.9 . . ?
C112 C109 C111 110.3(3) . . ?
C112 C109 C104 110.8(3) . . ?
C112 C109 C110 106.3(3) . . ?
C104 C109 C111 110.6(3) . . ?
C104 C109 C110 111.7(3) . . ?
C110 C109 C111 107.0(3) . . ?
C119 C121 H12J 109.5 . . ?
C119 C121 H12K 109.5 . . ?
C119 C121 H12L 109.5 . . ?
H12J C121 H12K 109.5 . . ?
H12J C121 H12L 109.5 . . ?
H12K C121 H12L 109.5 . . ?
C28 C27 H27 120.1 . . ?
C28 C27 C26 119.8(4) . . ?
C26 C27 H27 120.1 . . ?
C57 C58 C63 122.6(4) . . ?
C59 C58 C57 117.9(4) . . ?
C59 C58 C63 119.5(4) . . ?
C60 C59 C58 122.5(4) . . ?
C60 C59 H59 118.7 . . ?
C58 C59 H59 118.7 . . ?
H10A C108 H10B 109.5 . . ?
H10A C108 H10C 109.5 . . ?
H10B C108 H10C 109.5 . . ?
C105 C108 H10A 109.5 . . ?
C105 C108 H10B 109.5 . . ?
C105 C108 H10C 109.5 . . ?
C109 C110 H11G 109.5 . . ?
C109 C110 H11H 109.5 . . ?
C109 C110 H11I 109.5 . . ?
H11G C110 H11H 109.5 . . ?
H11G C110 H11I 109.5 . . ?
H11H C110 H11I 109.5 . . ?
C23 C24 H24 120.0 . . ?
C25 C24 C23 120.1(4) . . ?
C25 C24 H24 120.0 . . ?
C79 C84 H84 120.1 . . ?
C83 C84 C79 119.9(4) . . ?
C83 C84 H84 120.1 . . ?
H65A C65 H65B 109.5 . . ?
H65A C65 H65C 109.5 . . ?
H65B C65 H65C 109.5 . . ?
C63 C65 H65A 109.5 . . ?
C63 C65 H65B 109.5 . . ?
C63 C65 H65C 109.5 . . ?
C133 C134 H13M 109.5 . . ?
C133 C134 H13N 109.5 . . ?
C133 C134 H13O 109.5 . . ?
H13M C134 H13N 109.5 . . ?
H13M C134 H13O 109.5 . . ?
H13N C134 H13O 109.5 . . ?
C75 C74 H74 119.9 . . ?
C73 C74 C75 120.2(4) . . ?
C73 C74 H74 119.9 . . ?
C100 C105 C108 110.4(3) . . ?
C100 C105 C106 112.3(3) . . ?
C108 C105 C106 106.4(3) . . ?
C107 C105 C100 109.4(3) . . ?
C107 C105 C108 112.2(3) . . ?
C107 C105 C106 106.0(3) . . ?
C123 C124 H12M 109.5 . . ?
C123 C124 H12N 109.5 . . ?
C123 C124 H12O 109.5 . . ?
H12M C124 H12N 109.5 . . ?
H12M C124 H12O 109.5 . . ?
H12N C124 H12O 109.5 . . ?
H14A C140 H14B 109.5 . . ?
H14A C140 H14C 109.5 . . ?
H14B C140 H14C 109.5 . . ?
C137 C140 H14A 109.5 . . ?
C137 C140 H14B 109.5 . . ?
C137 C140 H14C 109.5 . . ?
C16 C21 H21 119.8 . . ?
C20 C21 C16 120.5(4) . . ?
C20 C21 H21 119.8 . . ?
C14 C13 H13 119.8 . . ?
C12 C13 C14 120.4(4) . . ?
C12 C13 H13 119.8 . . ?
C158 C157 H157 120.4 . . ?
C156 C157 H157 120.4 . . ?
C156 C157 C158 119.3(4) . . ?
C97 C96 H96 119.9 . . ?
C95 C96 C97 120.2(4) . . ?
C95 C96 H96 119.9 . . ?
C159 C158 C157 120.5(4) . . ?
C159 C158 H158 119.8 . . ?
C157 C158 H158 119.8 . . ?
C49 C50 H50A 109.5 . . ?
C49 C50 H50B 109.5 . . ?
C49 C50 H50C 109.5 . . ?
H50A C50 H50B 109.5 . . ?
H50A C50 H50C 109.5 . . ?
H50B C50 H50C 109.5 . . ?
C72 C73 H73 119.9 . . ?
C74 C73 C72 120.2(4) . . ?
C74 C73 H73 119.9 . . ?
C115 C116 H116 120.5 . . ?
C117 C116 C115 119.0(4) . . ?
C117 C116 H116 120.5 . . ?
C119 C120 H12P 109.5 . . ?
C119 C120 H12Q 109.5 . . ?
C119 C120 H12R 109.5 . . ?
H12P C120 H12Q 109.5 . . ?
H12P C120 H12R 109.5 . . ?
H12Q C120 H12R 109.5 . . ?
C105 C107 H10D 109.5 . . ?
C105 C107 H10E 109.5 . . ?
C105 C107 H10F 109.5 . . ?
H10D C107 H10E 109.5 . . ?
H10D C107 H10F 109.5 . . ?
H10E C107 H10F 109.5 . . ?
C58 C63 C66 110.7(4) . . ?
C65 C63 C58 110.5(3) . . ?
C65 C63 C66 104.1(3) . . ?
C64 C63 C58 112.7(3) . . ?
C64 C63 C65 112.8(4) . . ?
C64 C63 C66 105.6(4) . . ?
C118 C117 H117 118.7 . . ?
C116 C117 C118 122.6(4) . . ?
C116 C117 H117 118.7 . . ?
C49 C51 H51A 109.5 . . ?
C49 C51 H51B 109.5 . . ?
C49 C51 H51C 109.5 . . ?
H51A C51 H51B 109.5 . . ?
H51A C51 H51C 109.5 . . ?
H51B C51 H51C 109.5 . . ?
C72 C77 H77 119.9 . . ?
C76 C77 C72 120.1(4) . . ?
C76 C77 H77 119.9 . . ?
O3 C15 S3 123.6(3) . . ?
O3 C15 C16 117.9(3) . . ?
C16 C15 S3 118.5(3) . . ?
C84 C83 H83 120.0 . . ?
C82 C83 C84 119.9(4) . . ?
C82 C83 H83 120.0 . . ?
C141 C146 C147 120.4(4) . . ?
C145 C146 C141 118.0(4) . . ?
C145 C146 C147 121.6(4) . . ?
C27 C26 H26 119.7 . . ?
C25 C26 C27 120.6(4) . . ?
C25 C26 H26 119.7 . . ?
C4 C5 H5 119.8 . . ?
C6 C5 C4 120.4(4) . . ?
C6 C5 H5 119.8 . . ?
C39 C40 H40A 109.5 . . ?
C39 C40 H40B 109.5 . . ?
C39 C40 H40C 109.5 . . ?
H40A C40 H40B 109.5 . . ?
H40A C40 H40C 109.5 . . ?
H40B C40 H40C 109.5 . . ?
C39 C41 H41A 109.5 . . ?
C39 C41 H41B 109.5 . . ?
C39 C41 H41C 109.5 . . ?
H41A C41 H41B 109.5 . . ?
H41A C41 H41C 109.5 . . ?
H41B C41 H41C 109.5 . . ?
C13 C12 H12 119.9 . . ?
C11 C12 C13 120.2(4) . . ?
C11 C12 H12 119.9 . . ?
C63 C64 H64A 109.5 . . ?
C63 C64 H64B 109.5 . . ?
C63 C64 H64C 109.5 . . ?
H64A C64 H64B 109.5 . . ?
H64A C64 H64C 109.5 . . ?
H64B C64 H64C 109.5 . . ?
C155 C156 H156 120.3 . . ?
C157 C156 C155 119.4(4) . . ?
C157 C156 H156 120.3 . . ?
C83 C82 H82 120.0 . . ?
C81 C82 C83 120.1(4) . . ?
C81 C82 H82 120.0 . . ?
C67 C68 H68A 109.5 . . ?
C67 C68 H68B 109.5 . . ?
C67 C68 H68C 109.5 . . ?
H68A C68 H68B 109.5 . . ?
H68A C68 H68C 109.5 . . ?
H68B C68 H68C 109.5 . . ?
C138 C137 C132 109.1(3) . . ?
C138 C137 C140 106.4(3) . . ?
C139 C137 C138 109.7(3) . . ?
C139 C137 C132 112.8(3) . . ?
C139 C137 C140 106.4(3) . . ?
C140 C137 C132 112.3(3) . . ?
C105 C106 H10G 109.5 . . ?
C105 C106 H10H 109.5 . . ?
C105 C106 H10I 109.5 . . ?
H10G C106 H10H 109.5 . . ?
H10G C106 H10I 109.5 . . ?
H10H C106 H10I 109.5 . . ?
C153 C152 H152 119.3 . . ?
C151 C152 H152 119.3 . . ?
C151 C152 C153 121.4(4) . . ?
C86 C91 H91 119.8 . . ?
C90 C91 C86 120.3(3) . . ?
C90 C91 H91 119.8 . . ?
C67 C69 H69A 109.5 . . ?
C67 C69 H69B 109.5 . . ?
C67 C69 H69C 109.5 . . ?
H69A C69 H69B 109.5 . . ?
H69A C69 H69C 109.5 . . ?
H69B C69 H69C 109.5 . . ?
C149 C150 H150 120.8 . . ?
C149 C150 C151 118.4(5) . . ?
C151 C150 H150 120.8 . . ?
C9 C10 H10 119.8 . . ?
C11 C10 C9 120.4(4) . . ?
C11 C10 H10 119.8 . . ?
C93 C94 H94 119.8 . . ?
C95 C94 C93 120.3(4) . . ?
C95 C94 H94 119.8 . . ?
C24 C25 H25 120.0 . . ?
C26 C25 C24 120.1(4) . . ?
C26 C25 H25 120.0 . . ?
H15A C154 H15B 109.5 . . ?
H15A C154 H15C 109.5 . . ?
H15B C154 H15C 109.5 . . ?
C153 C154 H15A 109.5 . . ?
C153 C154 H15B 109.5 . . ?
C153 C154 H15C 109.5 . . ?
C150 C149 H149 119.3 . . ?
C148 C149 C150 121.4(5) . . ?
C148 C149 H149 119.3 . . ?
C91 C90 H90 120.1 . . ?
C91 C90 C89 119.8(4) . . ?
C89 C90 H90 120.1 . . ?
C33 C32 H32 120.2 . . ?
C31 C32 H32 120.2 . . ?
C31 C32 C33 119.6(5) . . ?
C63 C66 H66A 109.5 . . ?
C63 C66 H66B 109.5 . . ?
C63 C66 H66C 109.5 . . ?
H66A C66 H66B 109.5 . . ?
H66A C66 H66C 109.5 . . ?
H66B C66 H66C 109.5 . . ?
C34 C33 H33 118.9 . . ?
C32 C33 C34 122.2(4) . . ?
C32 C33 H33 118.9 . . ?
C79 C80 H80 120.2 . . ?
C81 C80 C79 119.6(4) . . ?
C81 C80 H80 120.2 . . ?
C35 C38 H38A 109.5 . . ?
C35 C38 H38B 109.5 . . ?
C35 C38 H38C 109.5 . . ?
H38A C38 H38B 109.5 . . ?
H38A C38 H38C 109.5 . . ?
H38B C38 H38C 109.5 . . ?
C32 C31 H31 119.4 . . ?
C32 C31 C30 121.3(5) . . ?
C30 C31 H31 119.4 . . ?
C29 C30 C35 122.3(4) . . ?
C31 C30 C29 119.0(4) . . ?
C31 C30 C35 118.7(4) . . ?
C152 C153 C154 122.0(4) . . ?
C148 C153 C152 118.0(5) . . ?
C148 C153 C154 119.9(5) . . ?
C152 C151 C150 119.4(5) . . ?
C152 C151 H151 120.3 . . ?
C150 C151 H151 120.3 . . ?
C35 C36 H36A 109.5 . . ?
C35 C36 H36B 109.5 . . ?
C35 C36 H36C 109.5 . . ?
H36A C36 H36B 109.5 . . ?
H36A C36 H36C 109.5 . . ?
H36B C36 H36C 109.5 . . ?
O12 C71 C72 118.2(3) . . ?
O12 C71 S6' 121.3(3) . . ?
O12 C71 S6 121.0(3) . . ?
C72 C71 S6' 118.7(3) . . ?
C72 C71 S6 118.6(3) . . ?
C12 C11 C10 119.8(4) . . ?
C12 C11 H11 120.1 . . ?
C10 C11 H11 120.1 . . ?
C149 C148 C153 121.3(5) . . ?
C149 C148 H148 119.4 . . ?
C153 C148 H148 119.4 . . ?
C145 C144 H144 119.8 . . ?
C145 C144 C143 120.3(5) . . ?
C143 C144 H144 119.8 . . ?
C96 C95 C94 120.3(4) . . ?
C96 C95 H95 119.8 . . ?
C94 C95 H95 119.8 . . ?
C146 C147 H14D 109.5 . . ?
C146 C147 H14E 109.5 . . ?
C146 C147 H14F 109.5 . . ?
H14D C147 H14E 109.5 . . ?
H14D C147 H14F 109.5 . . ?
H14E C147 H14F 109.5 . . ?
C88 C89 C90 120.3(4) . . ?
C88 C89 H89 119.8 . . ?
C90 C89 H89 119.8 . . ?
C82 C81 C80 120.8(4) . . ?
C82 C81 H81 119.6 . . ?
C80 C81 H81 119.6 . . ?
C142 C143 H143 120.4 . . ?
C144 C143 C142 119.1(5) . . ?
C144 C143 H143 120.4 . . ?
C71 S6' Pt2 103.10(15) . . ?
C78 S5' Pt2 103.85(15) . . ?
C71 S6 Pt2 102.72(16) . . ?
C92 S7' Pt2 101.26(16) . . ?
C78 S5 Pt2 102.32(17) . . ?
C92 S7 Pt2 105.25(18) . . ?
C78 O9 V2 129.2(6) . . ?
C78 O9' V2 137.8(5) . . ?
C85 S8' Pt2 103.19(17) . . ?
C85 S8 Pt2 105.2(2) . . ?
C85 O10' V2 132.0(4) . . ?
C85 O10 V2 132.5(5) . . ?

loop_
_geom_bond_atom_site_label_1
_geom_bond_atom_site_label_2
_geom_bond_distance
_geom_bond_site_symmetry_2
_geom_bond_publ_flag
Pt1 V1 2.7605(5) . ?
Pt1 S1 2.3245(9) . ?
Pt1 S3 2.3131(10) . ?
Pt1 S4 2.3222(9) . ?
Pt1 S2 2.3184(9) . ?
Pt2 V2 2.7861(6) . ?
Pt2 S6' 2.320(2) . ?
Pt2 S5' 2.275(2) . ?
Pt2 S6 2.331(2) . ?
Pt2 S7' 2.372(2) . ?
Pt2 S5 2.378(3) . ?
Pt2 S7 2.258(3) . ?
Pt2 S8' 2.317(3) . ?
Pt2 S8 2.311(4) . ?
Nd2 O16 2.144(2) . ?
Nd2 O13 2.477(2) . ?
Nd2 O14 2.185(2) . ?
Nd2 O15 2.183(2) . ?
Nd1 O6 2.142(2) . ?
Nd1 O5 2.470(2) . ?
Nd1 O8 2.177(3) . ?
Nd1 O7 2.185(2) . ?
V1 O1 1.971(2) . ?
V1 O2 1.987(2) . ?
V1 O5 1.629(2) . ?
V1 O4 1.984(2) . ?
V1 O3 1.981(2) . ?
V2 O13 1.630(2) . ?
V2 O11 1.962(3) . ?
V2 O12 1.962(3) . ?
V2 O9 2.046(9) . ?
V2 O9' 1.920(8) . ?
V2 O10' 2.005(6) . ?
V2 O10 1.969(7) . ?
S1 C1 1.708(3) . ?
S3 C15 1.704(3) . ?
S4 C22 1.708(3) . ?
S2 C8 1.709(3) . ?
O6 C29 1.312(4) . ?
O16 C113 1.347(4) . ?
O1 C1 1.263(4) . ?
O2 C8 1.260(4) . ?
O4 C22 1.272(4) . ?
O8 C57 1.353(4) . ?
O7 C43 1.355(4) . ?
O14 C127 1.349(4) . ?
O11 C92 1.238(4) . ?
O15 C99 1.346(4) . ?
O3 C15 1.270(4) . ?
C118 C113 1.418(5) . ?
C118 C123 1.553(5) . ?
C118 C117 1.401(5) . ?
C122 H12A 0.9800 . ?
C122 H12B 0.9800 . ?
C122 H12C 0.9800 . ?
C122 C119 1.536(5) . ?
C44 C43 1.422(4) . ?
C44 C45 1.388(5) . ?
C44 C49 1.538(4) . ?
C34 C29 1.421(5) . ?
C34 C39 1.517(6) . ?
C34 C33 1.416(6) . ?
C113 C114 1.428(5) . ?
C29 C30 1.428(6) . ?
C7 H7 0.9500 . ?
C7 C2 1.398(5) . ?
C7 C6 1.372(5) . ?
C75 H75 0.9500 . ?
C75 C76 1.375(6) . ?
C75 C74 1.384(6) . ?
O12 C71 1.256(4) . ?
C79 C78 1.468(5) . ?
C79 C84 1.398(5) . ?
C79 C80 1.386(5) . ?
C48 C43 1.430(4) . ?
C48 C47 1.388(5) . ?
C48 C53 1.548(5) . ?
C128 C129 1.396(5) . ?
C128 C127 1.426(5) . ?
C128 C133 1.534(5) . ?
C129 H129 0.9500 . ?
C129 C130 1.384(5) . ?
C62 C61 1.386(5) . ?
C62 C57 1.422(5) . ?
C62 C67 1.536(5) . ?
C39 C42 1.541(5) . ?
C39 C40 1.528(6) . ?
C39 C41 1.559(6) . ?
C155 H155 0.9500 . ?
C155 C160 1.372(6) . ?
C155 C156 1.384(6) . ?
C85 C86 1.480(5) . ?
C85 S8' 1.708(4) . ?
C85 S8 1.656(5) . ?
C85 O10' 1.271(6) . ?
C85 O10 1.304(7) . ?
C92 C93 1.483(5) . ?
C92 S7' 1.697(4) . ?
C92 S7 1.715(4) . ?
C135 H13A 0.9800 . ?
C135 H13B 0.9800 . ?
C135 H13C 0.9800 . ?
C135 C133 1.542(5) . ?
C78 S5' 1.735(4) . ?
C78 S5 1.656(4) . ?
C78 O9 1.259(9) . ?
C78 O9' 1.292(8) . ?
C114 C119 1.542(5) . ?
C114 C115 1.384(5) . ?
C1 C2 1.482(5) . ?
C17 H17 0.9500 . ?
C17 C16 1.386(5) . ?
C17 C18 1.377(6) . ?
C130 H130 0.9500 . ?
C130 C131 1.377(5) . ?
C16 C21 1.394(5) . ?
C16 C15 1.479(5) . ?
C142 H142 0.9500 . ?
C142 C141 1.382(6) . ?
C142 C143 1.399(7) . ?
C126 H12D 0.9800 . ?
C126 H12E 0.9800 . ?
C126 H12F 0.9800 . ?
C126 C123 1.533(5) . ?
C93 C98 1.391(5) . ?
C93 C94 1.387(5) . ?
C138 H13D 0.9800 . ?
C138 H13E 0.9800 . ?
C138 H13F 0.9800 . ?
C138 C137 1.536(5) . ?
C127 C132 1.423(5) . ?
C9 C8 1.491(5) . ?
C9 C14 1.392(5) . ?
C9 C10 1.399(5) . ?
C4 H4 0.9500 . ?
C4 C3 1.383(5) . ?
C4 C5 1.388(5) . ?
C160 C159 1.381(6) . ?
C160 C161 1.505(6) . ?
C47 H47 0.9500 . ?
C47 C46 1.384(5) . ?
C133 C136 1.534(5) . ?
C133 C134 1.555(5) . ?
C102 H102 0.9500 . ?
C102 C101 1.383(5) . ?
C102 C103 1.383(5) . ?
C53 C55 1.539(5) . ?
C53 C56 1.533(5) . ?
C53 C54 1.539(5) . ?
C52 H52A 0.9800 . ?
C52 H52B 0.9800 . ?
C52 H52C 0.9800 . ?
C52 C49 1.546(5) . ?
C88 H88 0.9500 . ?
C88 C87 1.379(5) . ?
C88 C89 1.387(5) . ?
C55 H55A 0.9800 . ?
C55 H55B 0.9800 . ?
C55 H55C 0.9800 . ?
C101 H101 0.9500 . ?
C101 C100 1.393(5) . ?
C99 C100 1.427(5) . ?
C99 C104 1.432(5) . ?
C87 H87 0.9500 . ?
C87 C86 1.397(5) . ?
C3 H3 0.9500 . ?
C3 C2 1.395(5) . ?
C42 H42A 0.9800 . ?
C42 H42B 0.9800 . ?
C42 H42C 0.9800 . ?
C22 C23 1.475(5) . ?
C56 H56A 0.9800 . ?
C56 H56B 0.9800 . ?
C56 H56C 0.9800 . ?
C100 C105 1.536(5) . ?
C98 H98 0.9500 . ?
C98 C97 1.387(5) . ?
C86 C91 1.388(5) . ?
C23 C28 1.400(5) . ?
C23 C24 1.389(5) . ?
C103 H103 0.9500 . ?
C103 C104 1.389(5) . ?
C131 H131 0.9500 . ?
C131 C132 1.401(5) . ?
C19 H19 0.9500 . ?
C19 C18 1.369(6) . ?
C19 C20 1.379(6) . ?
C72 C73 1.398(5) . ?
C72 C77 1.394(5) . ?
C72 C71 1.479(5) . ?
C28 H28 0.9500 . ?
C28 C27 1.385(5) . ?
C125 H12G 0.9800 . ?
C125 H12H 0.9800 . ?
C125 H12I 0.9800 . ?
C125 C123 1.541(5) . ?
C76 H76 0.9500 . ?
C76 C77 1.374(6) . ?
C70 H70A 0.9800 . ?
C70 H70B 0.9800 . ?
C70 H70C 0.9800 . ?
C70 C67 1.550(5) . ?
C54 H54A 0.9800 . ?
C54 H54B 0.9800 . ?
C54 H54C 0.9800 . ?
C159 H159 0.9500 . ?
C159 C158 1.386(6) . ?
C111 H11A 0.9800 . ?
C111 H11B 0.9800 . ?
C111 H11C 0.9800 . ?
C111 C109 1.547(5) . ?
C123 C124 1.543(5) . ?
C45 H45 0.9500 . ?
C45 C46 1.385(5) . ?
C14 H14 0.9500 . ?
C14 C13 1.389(5) . ?
C136 H13G 0.9800 . ?
C136 H13H 0.9800 . ?
C136 H13I 0.9800 . ?
C49 C50 1.538(5) . ?
C49 C51 1.531(5) . ?
C6 H6 0.9500 . ?
C6 C5 1.384(5) . ?
C119 C121 1.543(5) . ?
C119 C120 1.541(5) . ?
C61 H61 0.9500 . ?
C61 C60 1.384(5) . ?
C60 H60 0.9500 . ?
C60 C59 1.375(6) . ?
C141 H141 0.9500 . ?
C141 C146 1.385(6) . ?
C115 H115 0.9500 . ?
C115 C116 1.377(5) . ?
C112 H11D 0.9800 . ?
C112 H11E 0.9800 . ?
C112 H11F 0.9800 . ?
C112 C109 1.529(5) . ?
C139 H13J 0.9800 . ?
C139 H13K 0.9800 . ?
C139 H13L 0.9800 . ?
C139 C137 1.529(5) . ?
C57 C58 1.426(5) . ?
C104 C109 1.539(5) . ?
C18 H18 0.9500 . ?
C67 C68 1.534(5) . ?
C67 C69 1.550(5) . ?
C35 C37 1.507(6) . ?
C35 C38 1.532(6) . ?
C35 C30 1.535(6) . ?
C35 C36 1.572(7) . ?
C145 H145 0.9500 . ?
C145 C146 1.384(6) . ?
C145 C144 1.365(6) . ?
C161 H16A 0.9800 . ?
C161 H16B 0.9800 . ?
C161 H16C 0.9800 . ?
C46 H46 0.9500 . ?
C37 H37A 0.9800 . ?
C37 H37B 0.9800 . ?
C37 H37C 0.9800 . ?
C132 C137 1.542(5) . ?
C97 H97 0.9500 . ?
C97 C96 1.374(5) . ?
C20 H20 0.9500 . ?
C20 C21 1.381(5) . ?
C109 C110 1.541(5) . ?
C121 H12J 0.9800 . ?
C121 H12K 0.9800 . ?
C121 H12L 0.9800 . ?
C27 H27 0.9500 . ?
C27 C26 1.386(6) . ?
C58 C59 1.387(6) . ?
C58 C63 1.541(6) . ?
C59 H59 0.9500 . ?
C108 H10A 0.9800 . ?
C108 H10B 0.9800 . ?
C108 H10C 0.9800 . ?
C108 C105 1.540(5) . ?
C110 H11G 0.9800 . ?
C110 H11H 0.9800 . ?
C110 H11I 0.9800 . ?
C24 H24 0.9500 . ?
C24 C25 1.384(5) . ?
C84 H84 0.9500 . ?
C84 C83 1.385(5) . ?
C65 H65A 0.9800 . ?
C65 H65B 0.9800 . ?
C65 H65C 0.9800 . ?
C65 C63 1.513(5) . ?
C134 H13M 0.9800 . ?
C134 H13N 0.9800 . ?
C134 H13O 0.9800 . ?
C74 H74 0.9500 . ?
C74 C73 1.374(5) . ?
C105 C107 1.532(5) . ?
C105 C106 1.552(5) . ?
C124 H12M 0.9800 . ?
C124 H12N 0.9800 . ?
C124 H12O 0.9800 . ?
C140 H14A 0.9800 . ?
C140 H14B 0.9800 . ?
C140 H14C 0.9800 . ?
C140 C137 1.538(5) . ?
C21 H21 0.9500 . ?
C13 H13 0.9500 . ?
C13 C12 1.387(6) . ?
C157 H157 0.9500 . ?
C157 C158 1.390(6) . ?
C157 C156 1.372(6) . ?
C96 H96 0.9500 . ?
C96 C95 1.374(6) . ?
C158 H158 0.9500 . ?
C50 H50A 0.9800 . ?
C50 H50B 0.9800 . ?
C50 H50C 0.9800 . ?
C73 H73 0.9500 . ?
C116 H116 0.9500 . ?
C116 C117 1.375(6) . ?
C120 H12P 0.9800 . ?
C120 H12Q 0.9800 . ?
C120 H12R 0.9800 . ?
C107 H10D 0.9800 . ?
C107 H10E 0.9800 . ?
C107 H10F 0.9800 . ?
C63 C64 1.493(6) . ?
C63 C66 1.573(6) . ?
C117 H117 0.9500 . ?
C51 H51A 0.9800 . ?
C51 H51B 0.9800 . ?
C51 H51C 0.9800 . ?
C77 H77 0.9500 . ?
C83 H83 0.9500 . ?
C83 C82 1.381(7) . ?
C146 C147 1.512(6) . ?
C26 H26 0.9500 . ?
C26 C25 1.375(6) . ?
C5 H5 0.9500 . ?
C40 H40A 0.9800 . ?
C40 H40B 0.9800 . ?
C40 H40C 0.9800 . ?
C41 H41A 0.9800 . ?
C41 H41B 0.9800 . ?
C41 H41C 0.9800 . ?
C12 H12 0.9500 . ?
C12 C11 1.378(6) . ?
C64 H64A 0.9800 . ?
C64 H64B 0.9800 . ?
C64 H64C 0.9800 . ?
C156 H156 0.9500 . ?
C82 H82 0.9500 . ?
C82 C81 1.375(7) . ?
C68 H68A 0.9800 . ?
C68 H68B 0.9800 . ?
C68 H68C 0.9800 . ?
C106 H10G 0.9800 . ?
C106 H10H 0.9800 . ?
C106 H10I 0.9800 . ?
C152 H152 0.9500 . ?
C152 C153 1.388(6) . ?
C152 C151 1.378(6) . ?
C91 H91 0.9500 . ?
C91 C90 1.382(5) . ?
C69 H69A 0.9800 . ?
C69 H69B 0.9800 . ?
C69 H69C 0.9800 . ?
C150 H150 0.9500 . ?
C150 C149 1.371(7) . ?
C150 C151 1.407(7) . ?
C10 H10 0.9500 . ?
C10 C11 1.394(6) . ?
C94 H94 0.9500 . ?
C94 C95 1.383(6) . ?
C25 H25 0.9500 . ?
C154 H15A 0.9800 . ?
C154 H15B 0.9800 . ?
C154 H15C 0.9800 . ?
C154 C153 1.497(6) . ?
C149 H149 0.9500 . ?
C149 C148 1.361(7) . ?
C90 H90 0.9500 . ?
C90 C89 1.387(5) . ?
C32 H32 0.9500 . ?
C32 C33 1.383(7) . ?
C32 C31 1.381(6) . ?
C66 H66A 0.9800 . ?
C66 H66B 0.9800 . ?
C66 H66C 0.9800 . ?
C33 H33 0.9500 . ?
C80 H80 0.9500 . ?
C80 C81 1.384(6) . ?
C38 H38A 0.9800 . ?
C38 H38B 0.9800 . ?
C38 H38C 0.9800 . ?
C31 H31 0.9500 . ?
C31 C30 1.402(6) . ?
C153 C148 1.376(6) . ?
C151 H151 0.9500 . ?
C36 H36A 0.9800 . ?
C36 H36B 0.9800 . ?
C36 H36C 0.9800 . ?
C71 S6' 1.711(4) . ?
C71 S6 1.709(4) . ?
C11 H11 0.9500 . ?
C148 H148 0.9500 . ?
C144 H144 0.9500 . ?
C144 C143 1.375(7) . ?
C95 H95 0.9500 . ?
C147 H14D 0.9800 . ?
C147 H14E 0.9800 . ?
C147 H14F 0.9800 . ?
C89 H89 0.9500 . ?
C81 H81 0.9500 . ?
C143 H143 0.9500 . ?

loop_
_platon_squeeze_void_nr
_platon_squeeze_void_average_x
_platon_squeeze_void_average_y
_platon_squeeze_void_average_z
_platon_squeeze_void_volume
_platon_squeeze_void_count_electrons
_platon_squeeze_void_content
1 0.000 0.000 0.500 80 5 ' '
2 0.061 0.343 0.887 35 -1 ' '
3 0.000 0.500 0.500 241 46 ' '
4 -0.061 0.657 0.113 35 -1 ' '
5 0.157 0.240 0.336 21 0 ' '
6 0.500 0.000 0.500 179 48 ' '
7 0.404 0.239 0.676 29 0 ' '
8 0.595 0.761 0.324 29 0 ' '
9 0.843 0.760 0.664 20 0 ' '
